data_4338047
loop_
_publ_author_name
'Tanifuji, Kazuki'
'Yamada, Norihiro'
'Tajima, Tomoyuki'
'Sasamori, Takahiro'
'Tokitoh, Norihiro'
'Matsuo, Tsukasa'
'Tamao, Kohei'
'Ohki, Yasuhiro'
'Tatsumi, Kazuyuki'

_publ_section_title
;
 A convenient route to synthetic analogues of the oxidized form of
 high-potential iron-sulfur proteins.
;
_journal_issue 8
_journal_name_full 'Inorganic chemistry'
_journal_page_first 4000
_journal_page_last 4009
_journal_paper_doi 10.1021/ic402890k
_journal_volume 53
_journal_year 2014
_chemical_formula_moiety 'C88 H78 Fe4 N S8'
_chemical_formula_sum 'C88 H78 Fe4 N S8'
_chemical_formula_weight 1629.46
_space_group_IT_number 14
_symmetry_cell_setting monoclinic
_symmetry_Int_Tables_number 14
_symmetry_space_group_name_Hall '-P 2yn'
_symmetry_space_group_name_H-M 'P 1 21/n 1'
_atom_sites_solution_hydrogens geom
_atom_sites_solution_primary direct
_atom_sites_solution_secondary difmap
_cell_angle_alpha 90.0000
_cell_angle_beta 94.5234(9)
_cell_angle_gamma 90.0000
_cell_formula_units_Z 4
_cell_length_a 20.1852(12)
_cell_length_b 18.3077(11)
_cell_length_c 22.3279(13)
_cell_measurement_reflns_used 65536
_cell_measurement_temperature 173
_cell_measurement_theta_max 27.50
_cell_measurement_theta_min 3.00
_cell_volume 8225.5(8)
_computing_cell_refinement 'CrystalClear-SM Expert 2.0 r4'
_computing_data_collection 'CrystalClear-SM Expert 2.0 r4 (Rigaku, 2009)'
_computing_data_reduction 'CrystalClear-SM Expert 2.0 r4'
_computing_molecular_graphics 'CrystalStructure 4.0'
_computing_publication_material 'CrystalStructure 4.0 (Rigaku, 2011)'
_computing_structure_refinement 'SHELXL97 (Sheldrick, 2008)'
_computing_structure_solution 'SHELXS97 (Sheldrick, 2008)'
_diffrn_ambient_temperature 173
_diffrn_detector_area_resol_mean 7.314
_diffrn_measured_fraction_theta_full 0.995
_diffrn_measured_fraction_theta_max 0.995
_diffrn_measurement_device_type 'Rigaku Saturn70'
_diffrn_measurement_method \w
_diffrn_radiation_type 'Mo K\a'
_diffrn_radiation_wavelength 0.71070
_diffrn_reflns_av_R_equivalents 0.0349
_diffrn_reflns_limit_h_max 26
_diffrn_reflns_limit_h_min -23
_diffrn_reflns_limit_k_max 23
_diffrn_reflns_limit_k_min -23
_diffrn_reflns_limit_l_max 28
_diffrn_reflns_limit_l_min -28
_diffrn_reflns_number 98601
_diffrn_reflns_theta_full 27.50
_diffrn_reflns_theta_max 27.50
_diffrn_reflns_theta_min 3.00
_diffrn_standards_number 0
_exptl_absorpt_coefficient_mu 0.938
_exptl_absorpt_correction_T_max 0.902
_exptl_absorpt_correction_T_min 0.846
_exptl_absorpt_correction_type multi-scan
_exptl_absorpt_process_details 'REQAB (Rigaku, 1998)'
_exptl_crystal_colour black
_exptl_crystal_density_diffrn 1.316
_exptl_crystal_density_method 'not measured'
_exptl_crystal_description block
_exptl_crystal_F_000 3380.00
_exptl_crystal_size_max 0.170
_exptl_crystal_size_mid 0.160
_exptl_crystal_size_min 0.110
_refine_diff_density_max 1.90
_refine_diff_density_min -1.00
_refine_ls_extinction_method none
_refine_ls_goodness_of_fit_ref 1.216
_refine_ls_hydrogen_treatment constr
_refine_ls_number_parameters 934
_refine_ls_number_reflns 18804
_refine_ls_number_restraints 0
_refine_ls_R_factor_gt 0.0373
_refine_ls_shift/su_max 0.006
_refine_ls_structure_factor_coef Fsqd
_refine_ls_weighting_details 'w = 1/[\s^2^(Fo^2^)+(0.0409P)^2^+3.7136P] where P=(Fo^2^+2Fc^2^)/3'
_refine_ls_weighting_scheme calc
_refine_ls_wR_factor_ref 0.0976
_reflns_number_gt 16400
_reflns_number_total 18804
_reflns_threshold_expression F^2^>2.0\s(F^2^)
_cod_data_source_file ic402890k_si_001.cif
_cod_data_source_block '[NBu4]_2e'
_cod_depositor_comments 'Adding full bibliography for 4338042--4338047.cif.'
_cod_database_code 4338047

loop_
_symmetry_equiv_pos_site_id
_symmetry_equiv_pos_as_xyz
1 +X,+Y,+Z
2 1/2-X,1/2+Y,1/2-Z
3 -X,-Y,-Z
4 1/2+X,1/2-Y,1/2+Z

loop_
_atom_site_label
_atom_site_type_symbol
_atom_site_fract_x
_atom_site_fract_y
_atom_site_fract_z
_atom_site_U_iso_or_equiv
_atom_site_adp_type
_atom_site_occupancy
_atom_site_symmetry_multiplicity
_atom_site_calc_flag
_atom_site_refinement_flags
Fe1 Fe 0.457777(13) 0.747439(14) 0.321566(11) 0.02454(6) Uani 1 4 d .
Fe2 Fe 0.553683(13) 0.851971(14) 0.336779(12) 0.02537(6) Uani 1 4 d .
Fe3 Fe 0.451557(13) 0.865149(14) 0.249876(12) 0.02531(6) Uani 1 4 d .
Fe4 Fe 0.550691(13) 0.757234(14) 0.241535(12) 0.02556(6) Uani 1 4 d .
S1 S 0.44354(2) 0.86589(2) 0.34805(2) 0.02799(10) Uani 1 4 d .
S2 S 0.56886(2) 0.72842(3) 0.33776(2) 0.02849(10) Uani 1 4 d .
S3 S 0.43851(2) 0.74572(3) 0.22212(2) 0.02753(10) Uani 1 4 d .
S4 S 0.56290(2) 0.88164(3) 0.24019(2) 0.02808(10) Uani 1 4 d .
S5 S 0.39387(2) 0.68097(3) 0.37671(2) 0.02743(10) Uani 1 4 d .
S6 S 0.61897(2) 0.90319(3) 0.41077(2) 0.02951(10) Uani 1 4 d .
S7 S 0.37462(2) 0.93820(3) 0.20581(2) 0.03011(10) Uani 1 4 d .
S8 S 0.61251(3) 0.68662(3) 0.18709(2) 0.03603(12) Uani 1 4 d .
N1 N 0.42153(8) 0.70582(9) 0.56066(7) 0.0295(3) Uani 1 4 d .
C1 C 0.34616(10) 0.62508(10) 0.32479(8) 0.0275(4) Uani 1 4 d .
C2 C 0.27885(10) 0.64256(10) 0.31122(9) 0.0324(4) Uani 1 4 d .
C3 C 0.23965(12) 0.59620(12) 0.27396(12) 0.0450(5) Uani 1 4 d .
C4 C 0.26668(13) 0.53600(13) 0.24800(13) 0.0539(7) Uani 1 4 d .
C5 C 0.33344(13) 0.52063(12) 0.25921(11) 0.0459(5) Uani 1 4 d .
C6 C 0.37413(11) 0.56357(10) 0.29851(9) 0.0340(4) Uani 1 4 d .
C7 C 0.24945(9) 0.71206(11) 0.33136(9) 0.0319(4) Uani 1 4 d .
C8 C 0.26795(11) 0.77729(12) 0.30543(10) 0.0391(5) Uani 1 4 d .
C9 C 0.23910(13) 0.84256(13) 0.32021(12) 0.0492(6) Uani 1 4 d .
C10 C 0.19163(13) 0.84428(15) 0.36012(13) 0.0542(7) Uani 1 4 d .
C11 C 0.17257(13) 0.78088(17) 0.38625(13) 0.0581(7) Uani 1 4 d .
C12 C 0.20131(11) 0.71484(14) 0.37211(11) 0.0459(5) Uani 1 4 d .
C13 C 0.44574(11) 0.54548(10) 0.31067(10) 0.0366(4) Uani 1 4 d .
C14 C 0.47282(12) 0.53018(12) 0.36874(11) 0.0424(5) Uani 1 4 d .
C15 C 0.53989(13) 0.51860(13) 0.38078(13) 0.0522(6) Uani 1 4 d .
C16 C 0.58137(13) 0.52059(13) 0.33449(15) 0.0578(7) Uani 1 4 d .
C17 C 0.55596(14) 0.53401(13) 0.27684(14) 0.0563(7) Uani 1 4 d .
C18 C 0.48787(12) 0.54673(12) 0.26463(12) 0.0444(5) Uani 1 4 d .
C19 C 0.65654(9) 0.97199(10) 0.36853(8) 0.0278(4) Uani 1 4 d .
C20 C 0.72377(10) 0.96431(12) 0.35610(9) 0.0344(4) Uani 1 4 d .
C21 C 0.75279(12) 1.01918(13) 0.32372(10) 0.0430(5) Uani 1 4 d .
C22 C 0.71701(12) 1.07825(12) 0.30075(11) 0.0442(5) Uani 1 4 d .
C23 C 0.65140(12) 1.08518(11) 0.31269(10) 0.0385(5) Uani 1 4 d .
C24 C 0.62061(10) 1.03417(10) 0.34776(8) 0.0294(4) Uani 1 4 d .
C25 C 0.7672(8) 0.9035(8) 0.3762(7) 0.040(3) Uani 0.6 4 d .
C26 C 0.8281(7) 0.9196(7) 0.4126(7) 0.063(3) Uani 0.6 4 d .
C27 C 0.8704(4) 0.8604(5) 0.4280(4) 0.069(2) Uani 0.6 4 d .
C28 C 0.8554(5) 0.7902(6) 0.4079(5) 0.067(2) Uani 0.6 4 d .
C29 C 0.7966(5) 0.7768(4) 0.3736(4) 0.0537(18) Uani 0.6 4 d .
C30 C 0.7505(6) 0.8347(6) 0.3559(6) 0.0388(18) Uani 0.6 4 d .
C31 C 0.55112(10) 1.04870(10) 0.36227(9) 0.0318(4) Uani 1 4 d .
C32 C 0.53467(11) 1.05306(11) 0.42158(10) 0.0362(4) Uani 1 4 d .
C33 C 0.47092(12) 1.07026(13) 0.43486(13) 0.0487(6) Uani 1 4 d .
C34 C 0.42229(13) 1.08248(15) 0.38868(16) 0.0627(8) Uani 1 4 d .
C35 C 0.43772(13) 1.07742(15) 0.32949(15) 0.0602(7) Uani 1 4 d .
C36 C 0.50158(12) 1.06091(12) 0.31615(11) 0.0448(5) Uani 1 4 d .
C37 C 0.38273(10) 0.91466(10) 0.12940(8) 0.0292(4) Uani 1 4 d .
C38 C 0.34239(10) 0.85964(11) 0.10131(9) 0.0322(4) Uani 1 4 d .
C39 C 0.35447(12) 0.83702(12) 0.04351(10) 0.0408(5) Uani 1 4 d .
C40 C 0.40410(14) 0.86878(13) 0.01317(11) 0.0497(6) Uani 1 4 d .
C41 C 0.44164(13) 0.92466(12) 0.03972(10) 0.0447(5) Uani 1 4 d .
C42 C 0.43126(10) 0.94926(11) 0.09722(9) 0.0327(4) Uani 1 4 d .
C43 C 0.28575(10) 0.82511(12) 0.12924(9) 0.0344(4) Uani 1 4 d .
C44 C 0.28030(12) 0.74956(12) 0.13152(11) 0.0420(5) Uani 1 4 d .
C45 C 0.22425(13) 0.71682(15) 0.15224(12) 0.0521(6) Uani 1 4 d .
C46 C 0.17309(13) 0.75925(16) 0.17003(12) 0.0553(7) Uani 1 4 d .
C47 C 0.17800(12) 0.83436(15) 0.16799(11) 0.0487(6) Uani 1 4 d .
C48 C 0.23392(11) 0.86742(13) 0.14826(10) 0.0392(5) Uani 1 4 d .
C49 C 0.47128(11) 1.01234(11) 0.12153(9) 0.0338(4) Uani 1 4 d .
C50 C 0.54013(12) 1.01126(13) 0.12236(10) 0.0432(5) Uani 1 4 d .
C51 C 0.57699(14) 1.07197(15) 0.14221(11) 0.0533(6) Uani 1 4 d .
C52 C 0.54536(15) 1.13417(14) 0.16008(10) 0.0537(7) Uani 1 4 d .
C53 C 0.47722(15) 1.13603(12) 0.15904(10) 0.0488(6) Uani 1 4 d .
C54 C 0.44031(12) 1.07519(11) 0.14043(10) 0.0403(5) Uani 1 4 d .
C55 C 0.60250(11) 0.73019(12) 0.11563(9) 0.0354(4) Uani 1 4 d .
C56 C 0.55342(12) 0.70495(14) 0.07235(11) 0.0444(5) Uani 1 4 d .
C57 C 0.54170(14) 0.74286(17) 0.01885(12) 0.0569(7) Uani 1 4 d .
C58 C 0.57771(14) 0.80458(17) 0.00672(11) 0.0579(7) Uani 1 4 d .
C59 C 0.62762(13) 0.82800(14) 0.04824(11) 0.0479(6) Uani 1 4 d .
C60 C 0.64165(11) 0.79136(12) 0.10245(9) 0.0361(4) Uani 1 4 d .
C61 C 0.51350(18) 0.6382(2) 0.08122(18) 0.0809(4) Uani 1 4 d .
C62 C 0.54499(18) 0.5699(2) 0.08942(17) 0.0809(4) Uani 1 4 d .
C63 C 0.50756(18) 0.5066(2) 0.09423(17) 0.0809(4) Uani 1 4 d .
C64 C 0.43845(17) 0.5132(2) 0.09116(17) 0.0809(4) Uani 1 4 d .
C65 C 0.40844(18) 0.5787(2) 0.08798(17) 0.0809(4) Uani 1 4 d .
C66 C 0.44601(18) 0.6416(2) 0.08311(17) 0.0809(4) Uani 1 4 d .
C67 C 0.69727(10) 0.81824(12) 0.14387(9) 0.0345(4) Uani 1 4 d .
C68 C 0.74561(11) 0.77063(13) 0.16953(10) 0.0397(5) Uani 1 4 d .
C69 C 0.79747(12) 0.79627(15) 0.20788(11) 0.0481(6) Uani 1 4 d .
C70 C 0.80344(13) 0.87006(16) 0.22060(11) 0.0508(6) Uani 1 4 d .
C71 C 0.75671(13) 0.91782(14) 0.19469(11) 0.0476(6) Uani 1 4 d .
C72 C 0.70408(11) 0.89236(12) 0.15707(10) 0.0401(5) Uani 1 4 d .
C73 C 0.44361(11) 0.73686(11) 0.62219(9) 0.0327(4) Uani 1 4 d .
C74 C 0.47745(11) 0.68304(12) 0.66667(9) 0.0371(5) Uani 1 4 d .
C75 C 0.49029(11) 0.71827(12) 0.72814(9) 0.0377(5) Uani 1 4 d .
C76 C 0.51971(15) 0.66576(15) 0.77526(11) 0.0554(7) Uani 1 4 d .
C77 C 0.47924(10) 0.66979(11) 0.53234(9) 0.0321(4) Uani 1 4 d .
C78 C 0.54048(11) 0.71591(12) 0.52517(10) 0.0396(5) Uani 1 4 d .
C79 C 0.59396(12) 0.66843(14) 0.50086(11) 0.0452(5) Uani 1 4 d .
C80 C 0.65809(13) 0.70899(17) 0.49247(12) 0.0552(6) Uani 1 4 d .
C81 C 0.36827(10) 0.64828(11) 0.56842(8) 0.0312(4) Uani 1 4 d .
C82 C 0.33428(12) 0.61716(12) 0.51072(9) 0.0415(5) Uani 1 4 d .
C83 C 0.29236(11) 0.55141(12) 0.52330(10) 0.0384(5) Uani 1 4 d .
C84 C 0.25520(16) 0.52057(16) 0.46802(12) 0.0637(8) Uani 1 4 d .
C85 C 0.39456(11) 0.76786(11) 0.52044(9) 0.0351(4) Uani 1 4 d .
C86 C 0.33234(12) 0.80482(12) 0.53940(10) 0.0434(5) Uani 1 4 d .
C87 C 0.30720(15) 0.86061(14) 0.49252(13) 0.0589(7) Uani 1 4 d .
C88 C 0.24491(19) 0.8993(2) 0.51083(16) 0.0943(14) Uani 1 4 d .
C100 C 0.7595(10) 0.8905(13) 0.3733(9) 0.048(6) Uani 0.4 4 d .
C101 C 0.8147(9) 0.8961(11) 0.4143(8) 0.059(4) Uani 0.4 4 d .
C102 C 0.8483(7) 0.8244(12) 0.4270(6) 0.084(7) Uani 0.4 4 d .
C103 C 0.8246(9) 0.7602(10) 0.3976(7) 0.089(5) Uani 0.4 4 d .
C104 C 0.7716(6) 0.7579(8) 0.3578(6) 0.063(3) Uani 0.4 4 d .
C105 C 0.7371(12) 0.8204(11) 0.3439(10) 0.066(6) Uani 0.4 4 d .
H1 H 0.19357 0.60619 0.26631 0.0540 Uiso 1 4 calc R
H2 H 0.23936 0.50506 0.22237 0.0646 Uiso 1 4 calc R
H3 H 0.35202 0.48015 0.23986 0.0551 Uiso 1 4 calc R
H4 H 0.30081 0.77693 0.27722 0.0470 Uiso 1 4 calc R
H5 H 0.25256 0.88668 0.30234 0.0591 Uiso 1 4 calc R
H6 H 0.17177 0.88936 0.36983 0.0651 Uiso 1 4 calc R
H7 H 0.13948 0.78205 0.41422 0.0698 Uiso 1 4 calc R
H8 H 0.1878 0.67114 0.3906 0.0551 Uiso 1 4 calc R
H9 H 0.44437 0.52771 0.40061 0.0509 Uiso 1 4 calc R
H10 H 0.55759 0.50928 0.42074 0.0626 Uiso 1 4 calc R
H11 H 0.62771 0.51262 0.34265 0.0693 Uiso 1 4 calc R
H12 H 0.58463 0.53468 0.24508 0.0676 Uiso 1 4 calc R
H13 H 0.47048 0.55625 0.22461 0.0532 Uiso 1 4 calc R
H14 H 0.79865 1.01572 0.31729 0.0516 Uiso 1 4 calc R
H15 H 0.73727 1.11369 0.27704 0.0530 Uiso 1 4 calc R
H16 H 0.62648 1.12568 0.29665 0.0462 Uiso 1 4 calc R
H21 H 0.56782 1.04407 0.45333 0.0434 Uiso 1 4 calc R
H22 H 0.46044 1.07371 0.47551 0.0585 Uiso 1 4 calc R
H23 H 0.37832 1.09434 0.39762 0.0753 Uiso 1 4 calc R
H24 H 0.40414 1.08535 0.2979 0.0722 Uiso 1 4 calc R
H25 H 0.51188 1.05786 0.27544 0.0538 Uiso 1 4 calc R
H26 H 0.32816 0.79919 0.02473 0.0489 Uiso 1 4 calc R
H27 H 0.41234 0.85218 -0.02587 0.0596 Uiso 1 4 calc R
H28 H 0.47524 0.94679 0.01837 0.0536 Uiso 1 4 calc R
H29 H 0.31523 0.72001 0.11867 0.0503 Uani 1 4 calc .
H30 H 0.2213 0.66509 0.15411 0.0625 Uiso 1 4 calc R
H31 H 0.13454 0.73693 0.18366 0.0663 Uiso 1 4 calc R
H32 H 0.14264 0.86364 0.18025 0.0584 Uiso 1 4 calc R
H33 H 0.23703 0.91919 0.14766 0.0470 Uiso 1 4 calc R
H34 H 0.56211 0.96893 0.10932 0.0519 Uiso 1 4 calc R
H35 H 0.62413 1.07062 0.14348 0.0640 Uiso 1 4 calc R
H36 H 0.57071 1.17575 0.17311 0.0644 Uiso 1 4 calc R
H37 H 0.45544 1.17898 0.17107 0.0586 Uiso 1 4 calc R
H38 H 0.39327 1.07641 0.14058 0.0484 Uiso 1 4 calc R
H39 H 0.50816 0.72605 -0.01013 0.0683 Uiso 1 4 calc R
H40 H 0.56828 0.83062 -0.02976 0.0694 Uiso 1 4 calc R
H41 H 0.65288 0.86996 0.03963 0.0574 Uiso 1 4 calc R
H47 H 0.74278 0.71997 0.16049 0.0477 Uiso 1 4 calc R
H48 H 0.82931 0.76296 0.22568 0.0577 Uiso 1 4 calc R
H49 H 0.83927 0.8876 0.24683 0.0610 Uiso 1 4 calc R
H50 H 0.76073 0.96864 0.20277 0.0571 Uiso 1 4 calc R
H51 H 0.67206 0.92593 0.13994 0.0481 Uiso 1 4 calc R
H52 H 0.40417 0.75719 0.63998 0.0392 Uiso 1 4 calc R
H53 H 0.47458 0.77783 0.61675 0.0392 Uiso 1 4 calc R
H54 H 0.44887 0.6395 0.6699 0.0445 Uiso 1 4 calc R
H55 H 0.5201 0.66689 0.652 0.0445 Uiso 1 4 calc R
H56 H 0.52104 0.75997 0.72497 0.0452 Uiso 1 4 calc R
H57 H 0.44791 0.73765 0.74108 0.0452 Uiso 1 4 calc R
H58 H 0.48929 0.62457 0.77895 0.0665 Uiso 1 4 calc R
H59 H 0.52646 0.69101 0.81396 0.0665 Uiso 1 4 calc R
H60 H 0.56246 0.64765 0.76342 0.0665 Uiso 1 4 calc R
H61 H 0.49301 0.62654 0.55687 0.0385 Uiso 1 4 calc R
H62 H 0.46274 0.65181 0.49208 0.0385 Uiso 1 4 calc R
H62A H 0.59211 0.56695 0.09168 0.0971 Uiso 1 4 calc R
H63 H 0.5569 0.73674 0.56449 0.0476 Uiso 1 4 calc R
H63A H 0.52841 0.46028 0.09945 0.0971 Uiso 1 4 calc R
H64 H 0.52927 0.75675 0.49713 0.0476 Uiso 1 4 calc R
H64A H 0.41201 0.47029 0.09132 0.0971 Uiso 1 4 calc R
H65 H 0.60369 0.62715 0.52882 0.0543 Uiso 1 4 calc R
H65A H 0.36158 0.5819 0.08906 0.0971 Uiso 1 4 calc R
H66 H 0.57666 0.64779 0.46173 0.0543 Uiso 1 4 calc R
H66A H 0.42447 0.6878 0.08107 0.0971 Uiso 1 4 calc R
H67 H 0.64917 0.74926 0.46406 0.0662 Uiso 1 4 calc R
H68 H 0.69028 0.67538 0.47672 0.0662 Uiso 1 4 calc R
H69 H 0.67626 0.72853 0.5312 0.0662 Uiso 1 4 calc R
H70 H 0.38881 0.60742 0.59226 0.0374 Uiso 1 4 calc R
H71 H 0.3338 0.67004 0.5921 0.0374 Uiso 1 4 calc R
H72 H 0.30579 0.65517 0.49039 0.0498 Uiso 1 4 calc R
H73 H 0.36837 0.60293 0.48338 0.0498 Uiso 1 4 calc R
H74 H 0.32147 0.51294 0.54219 0.0461 Uiso 1 4 calc R
H75 H 0.26003 0.5654 0.55238 0.0461 Uiso 1 4 calc R
H76 H 0.22542 0.55793 0.44954 0.0765 Uiso 1 4 calc R
H77 H 0.22905 0.47826 0.4791 0.0765 Uiso 1 4 calc R
H78 H 0.2869 0.5054 0.43936 0.0765 Uiso 1 4 calc R
H79 H 0.42976 0.80529 0.51872 0.0421 Uiso 1 4 calc R
H80 H 0.38503 0.74848 0.47926 0.0421 Uiso 1 4 calc R
H81 H 0.34227 0.82943 0.57856 0.0521 Uiso 1 4 calc R
H82 H 0.29751 0.7677 0.54429 0.0521 Uiso 1 4 calc R
H83 H 0.29703 0.83573 0.45351 0.0707 Uiso 1 4 calc R
H84 H 0.34241 0.89718 0.48731 0.0707 Uiso 1 4 calc R
H85 H 0.20925 0.86354 0.51395 0.1132 Uiso 1 4 calc R
H86 H 0.23084 0.93605 0.48051 0.1132 Uiso 1 4 calc R
H87 H 0.25466 0.92328 0.54978 0.1132 Uiso 1 4 calc R

loop_
_atom_site_aniso_label
_atom_site_aniso_U_11
_atom_site_aniso_U_22
_atom_site_aniso_U_33
_atom_site_aniso_U_12
_atom_site_aniso_U_13
_atom_site_aniso_U_23
Fe1 0.02877(14) 0.02288(13) 0.02224(13) -0.00276(10) 0.00376(10) 0.00228(9)
Fe2 0.02883(14) 0.02315(13) 0.02396(13) -0.00217(10) 0.00103(10) 0.00095(10)
Fe3 0.02750(14) 0.02473(13) 0.02369(13) -0.00004(10) 0.00200(10) 0.00425(10)
Fe4 0.02729(14) 0.02553(14) 0.02426(13) -0.00057(10) 0.00450(10) 0.00036(10)
S1 0.0320(2) 0.0256(2) 0.0271(2) -0.00032(18) 0.00674(18) -0.00072(17)
S2 0.0315(2) 0.0250(2) 0.0284(2) 0.00105(18) -0.00097(18) 0.00371(17)
S3 0.0293(2) 0.0281(2) 0.0250(2) -0.00265(17) 0.00034(17) -0.00076(17)
S4 0.0301(2) 0.0263(2) 0.0284(2) -0.00331(18) 0.00586(18) 0.00423(17)
S5 0.0314(2) 0.0286(2) 0.0227(2) -0.00503(18) 0.00482(17) 0.00170(17)
S6 0.0351(3) 0.0267(2) 0.0260(2) -0.00067(18) -0.00267(18) 0.00114(17)
S7 0.0331(3) 0.0296(2) 0.0272(2) 0.00402(18) -0.00021(18) 0.00228(18)
S8 0.0393(3) 0.0303(3) 0.0407(3) 0.0024(2) 0.0174(2) 0.0010(2)
N1 0.0388(9) 0.0255(8) 0.0235(7) -0.0006(7) -0.0011(6) -0.0032(6)
C1 0.0335(10) 0.0218(8) 0.0274(9) -0.0062(7) 0.0042(7) 0.0043(7)
C2 0.0338(10) 0.0248(9) 0.0384(11) -0.0066(8) 0.0019(8) 0.0048(8)
C3 0.0376(12) 0.0320(11) 0.0636(15) -0.0092(9) -0.0074(11) -0.0011(10)
C4 0.0562(15) 0.0316(12) 0.0707(17) -0.0110(11) -0.0141(13) -0.0114(11)
C5 0.0571(14) 0.0238(10) 0.0559(14) -0.0037(10) -0.0015(11) -0.0078(9)
C6 0.0417(11) 0.0231(9) 0.0375(11) -0.0026(8) 0.0049(9) 0.0036(8)
C7 0.0262(9) 0.0326(10) 0.0363(10) -0.0021(8) -0.0014(8) 0.0014(8)
C8 0.0442(12) 0.0313(11) 0.0425(12) 0.0027(9) 0.0067(10) 0.0055(9)
C9 0.0604(15) 0.0346(12) 0.0513(14) 0.0107(11) -0.0046(12) 0.0026(10)
C10 0.0481(14) 0.0544(16) 0.0577(16) 0.0181(12) -0.0118(12) -0.0141(12)
C11 0.0382(13) 0.079(2) 0.0584(16) 0.0031(13) 0.0124(12) -0.0200(14)
C12 0.0393(12) 0.0536(14) 0.0457(13) -0.0120(10) 0.0082(10) -0.0033(11)
C13 0.0445(12) 0.0194(9) 0.0464(12) 0.0016(8) 0.0066(9) -0.0001(8)
C14 0.0486(13) 0.0297(11) 0.0488(13) 0.0093(9) 0.0027(10) 0.0025(9)
C15 0.0548(15) 0.0328(12) 0.0668(17) 0.0125(11) -0.0086(13) -0.0004(11)
C16 0.0466(14) 0.0318(12) 0.095(2) 0.0102(10) 0.0062(14) 0.0052(13)
C17 0.0575(16) 0.0327(12) 0.082(2) 0.0063(11) 0.0284(14) 0.0077(12)
C18 0.0551(14) 0.0284(11) 0.0513(13) 0.0045(10) 0.0143(11) 0.0021(9)
C19 0.0331(10) 0.0249(9) 0.0249(9) -0.0034(7) -0.0015(7) -0.0039(7)
C20 0.0347(11) 0.0386(11) 0.0299(10) -0.0019(8) 0.0017(8) -0.0069(8)
C21 0.0414(12) 0.0479(13) 0.0409(12) -0.0109(10) 0.0108(10) -0.0126(10)
C22 0.0582(14) 0.0324(11) 0.0441(12) -0.0130(10) 0.0167(11) -0.0058(9)
C23 0.0551(13) 0.0245(10) 0.0360(11) -0.0042(9) 0.0045(10) -0.0022(8)
C24 0.0365(10) 0.0238(9) 0.0270(9) -0.0040(7) -0.0023(8) -0.0044(7)
C25 0.050(6) 0.033(3) 0.039(4) 0.002(3) 0.018(4) -0.003(2)
C26 0.043(6) 0.078(6) 0.066(4) 0.003(4) -0.005(4) 0.013(4)
C27 0.053(5) 0.077(5) 0.077(4) 0.012(3) 0.001(3) 0.014(3)
C28 0.061(5) 0.080(7) 0.063(5) 0.035(4) 0.022(4) 0.025(4)
C29 0.069(6) 0.035(3) 0.059(5) 0.018(3) 0.019(4) 0.013(3)
C30 0.051(3) 0.022(5) 0.047(4) 0.008(3) 0.019(3) -0.002(3)
C31 0.0370(11) 0.0197(9) 0.0378(10) 0.0003(7) -0.0025(8) 0.0002(7)
C32 0.0390(11) 0.0275(10) 0.0418(11) 0.0018(8) 0.0018(9) 0.0001(8)
C33 0.0477(14) 0.0351(12) 0.0657(16) 0.0070(10) 0.0189(12) 0.0028(11)
C34 0.0386(14) 0.0469(15) 0.103(3) 0.0138(11) 0.0079(14) 0.0073(15)
C35 0.0469(15) 0.0489(15) 0.081(2) 0.0126(12) -0.0189(14) 0.0059(14)
C36 0.0509(14) 0.0329(11) 0.0481(13) 0.0065(10) -0.0124(11) 0.0021(10)
C37 0.0333(10) 0.0254(9) 0.0282(9) 0.0034(7) -0.0014(7) 0.0043(7)
C38 0.0356(11) 0.0292(10) 0.0309(10) -0.0014(8) -0.0027(8) 0.0039(8)
C39 0.0549(14) 0.0340(11) 0.0333(11) -0.0113(10) 0.0025(10) -0.0017(9)
C40 0.0754(18) 0.0422(13) 0.0333(11) -0.0139(12) 0.0153(11) -0.0073(10)
C41 0.0651(15) 0.0369(12) 0.0337(11) -0.0148(11) 0.0146(10) -0.0004(9)
C42 0.0425(11) 0.0257(9) 0.0298(10) -0.0023(8) 0.0019(8) 0.0038(8)
C43 0.0356(11) 0.0387(11) 0.0275(9) -0.0061(8) -0.0055(8) 0.0039(8)
C44 0.0422(12) 0.0380(12) 0.0448(13) -0.0079(9) -0.0040(10) 0.0017(9)
C45 0.0532(15) 0.0474(14) 0.0549(15) -0.0208(12) -0.0021(12) 0.0056(11)
C46 0.0454(14) 0.0695(18) 0.0508(15) -0.0256(13) 0.0034(11) 0.0012(13)
C47 0.0373(12) 0.0650(16) 0.0433(13) -0.0066(11) 0.0006(10) -0.0019(11)
C48 0.0396(12) 0.0432(12) 0.0338(11) -0.0028(9) -0.0030(9) 0.0013(9)
C49 0.0478(12) 0.0273(10) 0.0260(9) -0.0060(8) 0.0011(8) 0.0066(7)
C50 0.0477(13) 0.0409(12) 0.0421(12) -0.0091(10) 0.0096(10) 0.0029(10)
C51 0.0553(15) 0.0609(16) 0.0440(13) -0.0243(13) 0.0049(11) 0.0032(12)
C52 0.086(2) 0.0436(14) 0.0310(11) -0.0299(13) 0.0020(12) -0.0003(10)
C53 0.0804(19) 0.0300(11) 0.0350(12) -0.0079(11) -0.0022(11) 0.0009(9)
C54 0.0562(14) 0.0298(10) 0.0340(11) 0.0005(9) -0.0024(10) 0.0045(8)
C55 0.0366(11) 0.0368(11) 0.0348(10) -0.0007(9) 0.0152(9) -0.0044(8)
C56 0.0414(12) 0.0520(14) 0.0411(12) -0.0079(10) 0.0110(10) -0.0107(10)
C57 0.0534(15) 0.0740(19) 0.0424(14) -0.0079(13) -0.0021(12) -0.0062(12)
C58 0.0668(17) 0.0714(18) 0.0351(12) -0.0066(14) 0.0028(12) 0.0087(12)
C59 0.0540(14) 0.0508(14) 0.0400(12) -0.0089(11) 0.0119(11) 0.0053(10)
C60 0.0378(11) 0.0381(11) 0.0339(10) -0.0019(9) 0.0125(9) -0.0016(9)
C61 0.0733(9) 0.0775(9) 0.0939(10) -0.0320(7) 0.0192(8) -0.0168(8)
C62 0.0733(9) 0.0775(9) 0.0939(10) -0.0320(7) 0.0192(8) -0.0168(8)
C63 0.0733(9) 0.0775(9) 0.0939(10) -0.0320(7) 0.0192(8) -0.0168(8)
C64 0.0733(9) 0.0775(9) 0.0939(10) -0.0320(7) 0.0192(8) -0.0168(8)
C65 0.0733(9) 0.0775(9) 0.0939(10) -0.0320(7) 0.0192(8) -0.0168(8)
C66 0.0733(9) 0.0775(9) 0.0939(10) -0.0320(7) 0.0192(8) -0.0168(8)
C67 0.0353(11) 0.0381(11) 0.0324(10) -0.0046(8) 0.0167(8) -0.0010(8)
C68 0.0371(11) 0.0403(12) 0.0439(12) -0.0022(9) 0.0164(9) 0.0010(9)
C69 0.0382(12) 0.0599(16) 0.0473(13) -0.0001(11) 0.0111(10) 0.0040(11)
C70 0.0419(13) 0.0690(17) 0.0428(13) -0.0139(12) 0.0117(10) -0.0085(12)
C71 0.0539(14) 0.0456(13) 0.0459(13) -0.0135(11) 0.0205(11) -0.0118(10)
C72 0.0423(12) 0.0384(11) 0.0418(12) -0.0032(9) 0.0180(10) -0.0011(9)
C73 0.0413(11) 0.0298(10) 0.0258(9) 0.0006(8) -0.0041(8) -0.0072(8)
C74 0.0433(12) 0.0358(11) 0.0306(10) 0.0057(9) -0.0059(9) -0.0069(8)
C75 0.0429(12) 0.0381(11) 0.0310(10) -0.0006(9) -0.0045(9) -0.0065(9)
C76 0.0740(18) 0.0503(15) 0.0385(13) 0.0063(13) -0.0175(12) -0.0042(11)
C77 0.0401(11) 0.0284(10) 0.0279(9) 0.0005(8) 0.0026(8) -0.0044(7)
C78 0.0429(12) 0.0379(12) 0.0382(11) -0.0041(9) 0.0039(9) -0.0013(9)
C79 0.0453(13) 0.0487(13) 0.0421(12) 0.0012(10) 0.0060(10) 0.0031(10)
C80 0.0425(13) 0.0765(19) 0.0463(14) -0.0025(12) 0.0027(11) 0.0101(13)
C81 0.0388(11) 0.0299(10) 0.0247(9) -0.0028(8) 0.0020(8) -0.0028(7)
C82 0.0573(14) 0.0393(12) 0.0275(10) -0.0172(10) -0.0005(9) -0.0034(9)
C83 0.0381(11) 0.0390(11) 0.0382(11) -0.0081(9) 0.0029(9) -0.0023(9)
C84 0.081(2) 0.0575(17) 0.0519(15) -0.0321(15) -0.0023(14) -0.0113(13)
C85 0.0499(12) 0.0263(10) 0.0275(9) -0.0005(9) -0.0057(9) -0.0024(8)
C86 0.0517(14) 0.0372(12) 0.0391(12) 0.0095(10) -0.0113(10) -0.0095(9)
C87 0.0719(18) 0.0442(14) 0.0551(16) 0.0112(12) -0.0300(14) -0.0048(11)
C88 0.117(3) 0.082(2) 0.074(2) 0.062(2) -0.047(2) -0.0360(18)
C100 0.021(4) 0.095(17) 0.029(6) 0.026(8) -0.001(3) 0.019(9)
C101 0.030(6) 0.109(14) 0.037(5) 0.011(7) -0.008(4) -0.005(7)
C102 0.042(7) 0.17(2) 0.044(6) 0.045(9) 0.007(5) 0.035(10)
C103 0.092(11) 0.116(13) 0.065(8) 0.063(9) 0.039(8) 0.046(8)
C104 0.063(7) 0.085(9) 0.045(6) 0.026(5) 0.023(5) 0.013(5)
C105 0.111(14) 0.022(6) 0.073(11) -0.002(6) 0.053(9) -0.009(5)
H29 0.0501 0.0501 0.0501 0.0000 0.0000 0.0000

loop_
_atom_type_symbol
_atom_type_description
_atom_type_scat_dispersion_real
_atom_type_scat_dispersion_imag
_atom_type_scat_source
Fe Fe 0.3463 0.8444
;
International Tables for Crystallography
(1992, Vol. C, Tables 4.2.6.8 and 6.1.1.4)
;
S S 0.1246 0.1234
;
International Tables for Crystallography
(1992, Vol. C, Tables 4.2.6.8 and 6.1.1.4)
;
N N 0.0061 0.0033
;
International Tables for Crystallography
(1992, Vol. C, Tables 4.2.6.8 and 6.1.1.4)
;
C C 0.0033 0.0016
;
International Tables for Crystallography
(1992, Vol. C, Tables 4.2.6.8 and 6.1.1.4)
;
H H 0.0000 0.0000
;
International Tables for Crystallography
(1992, Vol. C, Table 6.1.1.4)
;

loop_
_geom_angle_atom_site_label_1
_geom_angle_atom_site_label_2
_geom_angle_atom_site_label_3
_geom_angle
_geom_angle_publ_flag
Fe2 Fe1 Fe3 60.609(10) yes
Fe2 Fe1 Fe4 60.750(10) yes
Fe2 Fe1 S1 53.149(13) yes
Fe2 Fe1 S2 53.455(16) yes
Fe2 Fe1 S3 101.596(17) yes
Fe2 Fe1 S5 139.069(17) yes
Fe3 Fe1 Fe4 63.464(10) yes
Fe3 Fe1 S1 52.218(14) yes
Fe3 Fe1 S2 102.565(17) yes
Fe3 Fe1 S3 54.488(16) yes
Fe3 Fe1 S5 140.447(18) yes
Fe4 Fe1 S1 102.584(16) yes
Fe4 Fe1 S2 52.105(14) yes
Fe4 Fe1 S3 54.221(14) yes
Fe4 Fe1 S5 150.508(19) yes
S1 Fe1 S2 104.40(2) yes
S1 Fe1 S3 104.93(2) yes
S1 Fe1 S5 106.76(2) yes
S2 Fe1 S3 104.456(19) yes
S2 Fe1 S5 115.99(2) yes
S3 Fe1 S5 118.90(2) yes
Fe1 Fe2 Fe3 58.919(10) yes
Fe1 Fe2 Fe4 59.125(10) yes
Fe1 Fe2 S1 53.166(13) yes
Fe1 Fe2 S2 53.027(13) yes
Fe1 Fe2 S4 99.325(16) yes
Fe1 Fe2 S6 139.302(18) yes
Fe3 Fe2 Fe4 62.288(10) yes
Fe3 Fe2 S1 51.504(14) yes
Fe3 Fe2 S2 100.824(15) yes
Fe3 Fe2 S4 53.898(13) yes
Fe3 Fe2 S6 148.929(18) yes
Fe4 Fe2 S1 101.249(15) yes
Fe4 Fe2 S2 51.328(14) yes
Fe4 Fe2 S4 53.593(16) yes
Fe4 Fe2 S6 144.489(18) yes
S1 Fe2 S2 104.000(17) yes
S1 Fe2 S4 103.603(18) yes
S1 Fe2 S6 113.33(2) yes
S2 Fe2 S4 103.16(2) yes
S2 Fe2 S6 109.73(2) yes
S4 Fe2 S6 121.29(2) yes
Fe1 Fe3 Fe2 60.472(10) yes
Fe1 Fe3 Fe4 58.527(10) yes
Fe1 Fe3 S1 54.316(13) yes
Fe1 Fe3 S3 52.491(14) yes
Fe1 Fe3 S4 99.317(17) yes
Fe1 Fe3 S7 138.329(18) yes
Fe2 Fe3 Fe4 59.085(10) yes
Fe2 Fe3 S1 53.528(13) yes
Fe2 Fe3 S3 99.960(15) yes
Fe2 Fe3 S4 52.258(14) yes
Fe2 Fe3 S7 146.260(18) yes
Fe4 Fe3 S1 100.198(15) yes
Fe4 Fe3 S3 51.686(13) yes
Fe4 Fe3 S4 51.865(16) yes
Fe4 Fe3 S7 149.936(18) yes
S1 Fe3 S3 105.025(18) yes
S1 Fe3 S4 103.973(18) yes
S1 Fe3 S7 109.417(19) yes
S3 Fe3 S4 101.15(2) yes
S3 Fe3 S7 113.27(2) yes
S4 Fe3 S7 122.35(2) yes
Fe1 Fe4 Fe2 60.125(10) yes
Fe1 Fe4 Fe3 58.008(10) yes
Fe1 Fe4 S2 53.977(14) yes
Fe1 Fe4 S3 52.266(14) yes
Fe1 Fe4 S4 98.971(16) yes
Fe1 Fe4 S8 140.639(19) yes
Fe2 Fe4 Fe3 58.627(9) yes
Fe2 Fe4 S2 53.576(16) yes
Fe2 Fe4 S3 99.595(17) yes
Fe2 Fe4 S4 52.079(14) yes
Fe2 Fe4 S8 144.383(19) yes
Fe3 Fe4 S2 99.578(17) yes
Fe3 Fe4 S3 51.709(16) yes
Fe3 Fe4 S4 51.973(13) yes
Fe3 Fe4 S8 150.738(18) yes
S2 Fe4 S3 104.375(19) yes
S2 Fe4 S4 103.87(2) yes
S2 Fe4 S8 109.56(2) yes
S3 Fe4 S4 101.27(2) yes
S3 Fe4 S8 115.70(2) yes
S4 Fe4 S8 120.34(2) yes
Fe1 S1 Fe2 73.685(15) yes
Fe1 S1 Fe3 73.466(16) yes
Fe2 S1 Fe3 74.967(17) yes
Fe1 S2 Fe2 73.518(17) yes
Fe1 S2 Fe4 73.918(16) yes
Fe2 S2 Fe4 75.096(18) yes
Fe1 S3 Fe3 73.021(17) yes
Fe1 S3 Fe4 73.513(16) yes
Fe3 S3 Fe4 76.605(17) yes
Fe2 S4 Fe3 73.845(17) yes
Fe2 S4 Fe4 74.328(18) yes
Fe3 S4 Fe4 76.163(18) yes
Fe1 S5 C1 105.29(7) yes
Fe2 S6 C19 98.99(6) yes
Fe3 S7 C37 99.50(7) yes
Fe4 S8 C55 101.56(8) yes
C73 N1 C77 111.01(15) yes
C73 N1 C81 108.33(14) yes
C73 N1 C85 108.66(15) yes
C77 N1 C81 108.54(15) yes
C77 N1 C85 109.20(15) yes
C81 N1 C85 111.11(15) yes
S5 C1 C2 118.40(14) yes
S5 C1 C6 121.27(15) yes
C2 C1 C6 120.31(17) yes
C1 C2 C3 118.99(18) yes
C1 C2 C7 122.09(17) yes
C3 C2 C7 118.74(18) yes
C2 C3 C4 120.9(2) yes
C3 C4 C5 120.0(2) yes
C4 C5 C6 121.1(2) yes
C1 C6 C5 118.5(2) yes
C1 C6 C13 121.19(17) yes
C5 C6 C13 120.31(19) yes
C2 C7 C8 118.79(18) yes
C2 C7 C12 123.20(19) yes
C8 C7 C12 117.9(2) yes
C7 C8 C9 120.8(2) yes
C8 C9 C10 120.6(2) yes
C9 C10 C11 119.8(3) yes
C10 C11 C12 120.4(3) yes
C7 C12 C11 120.6(2) yes
C6 C13 C14 121.2(2) yes
C6 C13 C18 120.4(2) yes
C14 C13 C18 118.3(2) yes
C13 C14 C15 121.3(2) yes
C14 C15 C16 119.7(3) yes
C15 C16 C17 120.3(2) yes
C16 C17 C18 120.1(3) yes
C13 C18 C17 120.2(2) yes
S6 C19 C20 119.32(14) yes
S6 C19 C24 121.12(14) yes
C20 C19 C24 119.55(18) yes
C19 C20 C21 118.66(19) yes
C19 C20 C25 125.2(6) yes
C19 C20 C100 118.0(8) yes
C21 C20 C25 116.1(6) yes
C21 C20 C100 123.0(8) yes
C25 C20 C100 10.3(10) yes
C20 C21 C22 122.0(2) yes
C21 C22 C23 119.0(2) yes
C22 C23 C24 121.6(2) yes
C19 C24 C23 119.01(19) yes
C19 C24 C31 122.85(17) yes
C23 C24 C31 118.13(17) yes
C20 C25 C26 118.5(11) yes
C20 C25 C30 118.1(11) yes
C20 C25 C101 134.8(15) yes
C20 C25 C105 110.5(11) yes
C26 C25 C30 123.3(13) yes
C26 C25 C101 20.0(11) yes
C26 C25 C105 130.7(13) yes
C30 C25 C101 106.6(14) yes
C30 C25 C105 7.6(9) yes
C101 C25 C105 114.1(15) yes
C25 C26 C27 116.9(11) yes
C25 C26 C100 7.0(10) yes
C25 C26 C101 56(2) yes
C25 C26 C102 94.1(10) yes
C27 C26 C100 110.2(12) yes
C27 C26 C101 70(2) yes
C27 C26 C102 24.7(6) yes
C100 C26 C101 49(2) yes
C100 C26 C102 87.3(11) yes
C101 C26 C102 45(2) yes
C26 C27 C28 121.5(9) yes
C26 C27 C101 21.3(10) yes
C26 C27 C102 107.7(15) yes
C28 C27 C101 103.0(11) yes
C28 C27 C102 27.6(13) yes
C101 C27 C102 86.5(16) yes
C27 C28 C29 120.0(9) yes
C27 C28 C102 28.4(13) yes
C27 C28 C103 145.5(17) yes
C29 C28 C102 105.0(14) yes
C29 C28 C103 32.3(12) yes
C102 C28 C103 121(2) yes
C28 C29 C30 121.8(8) yes
C28 C29 C102 25.3(8) yes
C28 C29 C103 34.1(14) yes
C28 C29 C104 159.9(15) yes
C28 C29 C105 138.5(10) yes
C30 C29 C102 99.0(9) yes
C30 C29 C103 149.1(15) yes
C30 C29 C104 78.3(14) yes
C30 C29 C105 16.8(9) yes
C102 C29 C103 52.1(15) yes
C102 C29 C104 167.1(16) yes
C102 C29 C105 115.8(11) yes
C103 C29 C104 127.1(19) yes
C103 C29 C105 163.3(17) yes
C104 C29 C105 61.6(15) yes
C25 C30 C29 116.6(10) yes
C25 C30 C100 4.9(13) yes
C25 C30 C104 143.8(12) yes
C29 C30 C100 120.0(14) yes
C29 C30 C104 27.2(6) yes
C100 C30 C104 146.9(15) yes
C24 C31 C32 121.11(17) yes
C24 C31 C36 120.05(19) yes
C32 C31 C36 118.8(2) yes
C31 C32 C33 120.9(2) yes
C32 C33 C34 119.7(3) yes
C33 C34 C35 120.0(3) yes
C34 C35 C36 120.3(3) yes
C31 C36 C35 120.2(2) yes
S7 C37 C38 120.37(15) yes
S7 C37 C42 119.99(14) yes
C38 C37 C42 119.61(17) yes
C37 C38 C39 119.10(19) yes
C37 C38 C43 123.60(18) yes
C39 C38 C43 117.28(18) yes
C38 C39 C40 121.0(2) yes
C39 C40 C41 119.8(2) yes
C40 C41 C42 121.3(2) yes
C37 C42 C41 119.07(19) yes
C37 C42 C49 122.83(18) yes
C41 C42 C49 118.10(19) yes
C38 C43 C44 120.3(2) yes
C38 C43 C48 120.8(2) yes
C44 C43 C48 118.6(2) yes
C43 C44 C45 120.7(2) yes
C44 C45 C46 120.1(2) yes
C45 C46 C47 119.7(3) yes
C46 C47 C48 120.6(2) yes
C43 C48 C47 120.3(2) yes
C42 C49 C50 120.54(19) yes
C42 C49 C54 120.6(2) yes
C50 C49 C54 118.8(2) yes
C49 C50 C51 120.2(2) yes
C50 C51 C52 120.2(3) yes
C51 C52 C53 120.1(2) yes
C52 C53 C54 119.9(2) yes
C49 C54 C53 120.8(2) yes
S8 C55 C56 119.50(18) yes
S8 C55 C60 121.00(15) yes
C56 C55 C60 119.46(19) yes
C55 C56 C57 119.4(2) yes
C55 C56 C61 122.6(2) yes
C57 C56 C61 118.0(2) yes
C56 C57 C58 121.5(2) yes
C57 C58 C59 119.3(2) yes
C58 C59 C60 121.4(2) yes
C55 C60 C59 118.9(2) yes
C55 C60 C67 122.78(18) yes
C59 C60 C67 118.3(2) yes
C56 C61 C62 120.3(3) yes
C56 C61 C66 121.3(3) yes
C62 C61 C66 118.4(3) yes
C61 C62 C63 120.5(3) yes
C62 C63 C64 118.1(3) yes
C63 C64 C65 121.7(3) yes
C64 C65 C66 119.9(3) yes
C61 C66 C65 121.1(3) yes
C60 C67 C68 121.3(2) yes
C60 C67 C72 120.86(19) yes
C68 C67 C72 117.83(19) yes
C67 C68 C69 120.9(2) yes
C68 C69 C70 120.6(2) yes
C69 C70 C71 119.2(2) yes
C70 C71 C72 120.6(2) yes
C67 C72 C71 121.0(2) yes
N1 C73 C74 115.60(16) yes
C73 C74 C75 110.50(18) yes
C74 C75 C76 112.84(19) yes
N1 C77 C78 117.42(17) yes
C77 C78 C79 109.11(18) yes
C78 C79 C80 113.7(2) yes
N1 C81 C82 115.93(16) yes
C81 C82 C83 111.27(17) yes
C82 C83 C84 113.4(2) yes
N1 C85 C86 115.72(17) yes
C85 C86 C87 110.3(2) yes
C86 C87 C88 111.4(2) yes
C20 C100 C26 101.6(14) yes
C20 C100 C30 130.8(17) yes
C20 C100 C101 115.3(17) yes
C20 C100 C105 121.1(15) yes
C26 C100 C30 126.0(18) yes
C26 C100 C101 16.2(10) yes
C26 C100 C105 135.6(18) yes
C30 C100 C101 114(2) yes
C30 C100 C105 9.7(11) yes
C101 C100 C105 123(2) yes
C25 C101 C26 104(3) yes
C25 C101 C27 144.5(18) yes
C25 C101 C100 10.7(12) yes
C25 C101 C102 122.7(16) yes
C26 C101 C27 89(3) yes
C26 C101 C100 115(3) yes
C26 C101 C102 121(3) yes
C27 C101 C100 137.9(18) yes
C27 C101 C102 32.0(8) yes
C100 C101 C102 112.8(17) yes
C26 C102 C27 47.6(13) yes
C26 C102 C28 136.7(17) yes
C26 C102 C29 104.2(9) yes
C26 C102 C101 14.0(8) yes
C26 C102 C103 130.9(12) yes
C27 C102 C28 124(2) yes
C27 C102 C29 137.3(16) yes
C27 C102 C101 61.5(16) yes
C27 C102 C103 150.9(18) yes
C28 C102 C29 49.7(11) yes
C28 C102 C101 134.9(17) yes
C28 C102 C103 31.1(13) yes
C29 C102 C101 94.1(10) yes
C29 C102 C103 26.9(8) yes
C101 C102 C103 120.8(13) yes
C28 C103 C29 114(2) yes
C28 C103 C102 28.3(11) yes
C28 C103 C104 137(2) yes
C29 C103 C102 101.1(17) yes
C29 C103 C104 24.2(10) yes
C102 C103 C104 124.1(15) yes
C29 C104 C30 74.5(14) yes
C29 C104 C103 28.8(12) yes
C29 C104 C105 92.0(17) yes
C30 C104 C103 101.7(12) yes
C30 C104 C105 17.7(10) yes
C103 C104 C105 119.4(15) yes
C25 C105 C29 92.3(12) yes
C25 C105 C100 3.1(10) yes
C25 C105 C104 118.5(16) yes
C29 C105 C100 93.4(15) yes
C29 C105 C104 26.3(7) yes
C100 C105 C104 119.5(18) yes
C2 C3 H1 119.520 no
C4 C3 H1 119.532 no
C3 C4 H2 120.001 no
C5 C4 H2 119.984 no
C4 C5 H3 119.442 no
C6 C5 H3 119.437 no
C7 C8 H4 119.628 no
C9 C8 H4 119.614 no
C8 C9 H5 119.702 no
C10 C9 H5 119.692 no
C9 C10 H6 120.110 no
C11 C10 H6 120.125 no
C10 C11 H7 119.819 no
C12 C11 H7 119.821 no
C7 C12 H8 119.693 no
C11 C12 H8 119.682 no
C13 C14 H9 119.337 no
C15 C14 H9 119.337 no
C14 C15 H10 120.172 no
C16 C15 H10 120.154 no
C15 C16 H11 119.888 no
C17 C16 H11 119.856 no
C16 C17 H12 119.917 no
C18 C17 H12 119.942 no
C13 C18 H13 119.879 no
C17 C18 H13 119.874 no
C20 C21 H14 119.002 no
C22 C21 H14 119.002 no
C21 C22 H15 120.515 no
C23 C22 H15 120.511 no
C22 C23 H16 119.179 no
C24 C23 H16 119.189 no
C31 C32 H21 119.530 no
C33 C32 H21 119.550 no
C32 C33 H22 120.146 no
C34 C33 H22 120.162 no
C33 C34 H23 119.975 no
C35 C34 H23 120.001 no
C34 C35 H24 119.827 no
C36 C35 H24 119.827 no
C31 C36 H25 119.897 no
C35 C36 H25 119.890 no
C38 C39 H26 119.496 no
C40 C39 H26 119.492 no
C39 C40 H27 120.103 no
C41 C40 H27 120.113 no
C40 C41 H28 119.379 no
C42 C41 H28 119.356 no
C43 C44 H29 119.5(2) no
C45 C44 H29 119.8(2) no
C44 C45 H30 119.966 no
C46 C45 H30 119.943 no
C45 C46 H31 120.142 no
C47 C46 H31 120.138 no
C46 C47 H32 119.690 no
C48 C47 H32 119.697 no
C43 C48 H33 119.856 no
C47 C48 H33 119.839 no
C49 C50 H34 119.910 no
C51 C50 H34 119.911 no
C50 C51 H35 119.882 no
C52 C51 H35 119.871 no
C51 C52 H36 119.970 no
C53 C52 H36 119.969 no
C52 C53 H37 120.044 no
C54 C53 H37 120.024 no
C49 C54 H38 119.589 no
C53 C54 H38 119.604 no
C56 C57 H39 119.270 no
C58 C57 H39 119.273 no
C57 C58 H40 120.362 no
C59 C58 H40 120.364 no
C58 C59 H41 119.307 no
C60 C59 H41 119.311 no
C61 C62 H62A 119.754 no
C63 C62 H62A 119.767 no
C62 C63 H63A 120.971 no
C64 C63 H63A 120.961 no
C63 C64 H64A 119.178 no
C65 C64 H64A 119.161 no
C64 C65 H65A 120.055 no
C66 C65 H65A 120.057 no
C61 C66 H66A 119.473 no
C65 C66 H66A 119.453 no
C67 C68 H47 119.580 no
C69 C68 H47 119.567 no
C68 C69 H48 119.721 no
C70 C69 H48 119.716 no
C69 C70 H49 120.418 no
C71 C70 H49 120.429 no
C70 C71 H50 119.723 no
C72 C71 H50 119.716 no
C67 C72 H51 119.489 no
C71 C72 H51 119.492 no
N1 C73 H52 108.381 no
N1 C73 H53 108.373 no
C74 C73 H52 108.379 no
C74 C73 H53 108.378 no
H52 C73 H53 107.454 no
C73 C74 H54 109.553 no
C73 C74 H55 109.549 no
C75 C74 H54 109.555 no
C75 C74 H55 109.549 no
H54 C74 H55 108.092 no
C74 C75 H56 109.018 no
C74 C75 H57 109.016 no
C76 C75 H56 109.031 no
C76 C75 H57 109.017 no
H56 C75 H57 107.792 no
C75 C76 H58 109.481 no
C75 C76 H59 109.473 no
C75 C76 H60 109.471 no
H58 C76 H59 109.469 no
H58 C76 H60 109.464 no
H59 C76 H60 109.469 no
N1 C77 H61 107.940 no
N1 C77 H62 107.951 no
C78 C77 H61 107.951 no
C78 C77 H62 107.942 no
H61 C77 H62 107.221 no
C77 C78 H63 109.856 no
C77 C78 H64 109.870 no
C79 C78 H63 109.853 no
C79 C78 H64 109.855 no
H63 C78 H64 108.286 no
C78 C79 H65 108.826 no
C78 C79 H66 108.821 no
C80 C79 H65 108.833 no
C80 C79 H66 108.843 no
H65 C79 H66 107.685 no
C79 C80 H67 109.466 no
C79 C80 H68 109.474 no
C79 C80 H69 109.476 no
H67 C80 H68 109.466 no
H67 C80 H69 109.479 no
H68 C80 H69 109.467 no
N1 C81 H70 108.301 no
N1 C81 H71 108.310 no
C82 C81 H70 108.304 no
C82 C81 H71 108.290 no
H70 C81 H71 107.400 no
C81 C82 H72 109.382 no
C81 C82 H73 109.368 no
C83 C82 H72 109.379 no
C83 C82 H73 109.375 no
H72 C82 H73 108.007 no
C82 C83 H74 108.893 no
C82 C83 H75 108.890 no
C84 C83 H74 108.882 no
C84 C83 H75 108.889 no
H74 C83 H75 107.726 no
C83 C84 H76 109.477 no
C83 C84 H77 109.480 no
C83 C84 H78 109.475 no
H76 C84 H77 109.466 no
H76 C84 H78 109.466 no
H77 C84 H78 109.464 no
N1 C85 H79 108.365 no
N1 C85 H80 108.349 no
C86 C85 H79 108.348 no
C86 C85 H80 108.342 no
H79 C85 H80 107.425 no
C85 C86 H81 109.590 no
C85 C86 H82 109.607 no
C87 C86 H81 109.608 no
C87 C86 H82 109.611 no
H81 C86 H82 108.124 no
C86 C87 H83 109.351 no
C86 C87 H84 109.356 no
C88 C87 H83 109.342 no
C88 C87 H84 109.351 no
H83 C87 H84 107.985 no
C87 C88 H85 109.474 no
C87 C88 H86 109.474 no
C87 C88 H87 109.470 no
H85 C88 H86 109.469 no
H85 C88 H87 109.468 no
H86 C88 H87 109.472 no

loop_
_geom_bond_atom_site_label_1
_geom_bond_atom_site_label_2
_geom_bond_distance
_geom_bond_publ_flag
Fe1 Fe2 2.7243(4) yes
Fe1 Fe3 2.6815(4) yes
Fe1 Fe4 2.6965(4) yes
Fe1 S1 2.2719(5) yes
Fe1 S2 2.2697(5) yes
Fe1 S3 2.2240(5) yes
Fe1 S5 2.2162(5) yes
Fe2 Fe3 2.7280(4) yes
Fe2 Fe4 2.7412(4) yes
Fe2 S1 2.2714(5) yes
Fe2 S2 2.2825(6) yes
Fe2 S4 2.2459(5) yes
Fe2 S6 2.2365(5) yes
Fe3 Fe4 2.8286(4) yes
Fe3 S1 2.2107(5) yes
Fe3 S3 2.2822(6) yes
Fe3 S4 2.2947(5) yes
Fe3 S7 2.2198(5) yes
Fe4 S2 2.2146(5) yes
Fe4 S3 2.2814(5) yes
Fe4 S4 2.2913(6) yes
Fe4 S8 2.2238(6) yes
S5 C1 1.7726(19) yes
S6 C19 1.7787(19) yes
S7 C37 1.7797(19) yes
S8 C55 1.781(2) yes
N1 C73 1.521(3) yes
N1 C77 1.519(3) yes
N1 C81 1.525(3) yes
N1 C85 1.522(3) yes
C1 C2 1.405(3) yes
C1 C6 1.408(3) yes
C2 C3 1.391(3) yes
C2 C7 1.488(3) yes
C3 C4 1.378(4) yes
C4 C5 1.380(4) yes
C5 C6 1.396(3) yes
C6 C13 1.487(3) yes
C7 C8 1.391(3) yes
C7 C12 1.384(3) yes
C8 C9 1.381(3) yes
C9 C10 1.359(4) yes
C10 C11 1.368(4) yes
C11 C12 1.388(4) yes
C13 C14 1.395(3) yes
C13 C18 1.385(4) yes
C14 C15 1.376(4) yes
C15 C16 1.381(4) yes
C16 C17 1.370(4) yes
C17 C18 1.399(4) yes
C19 C20 1.413(3) yes
C19 C24 1.409(3) yes
C20 C21 1.393(3) yes
C20 C25 1.466(15) yes
C20 C100 1.56(2) yes
C21 C22 1.377(3) yes
C22 C23 1.377(3) yes
C23 C24 1.396(3) yes
C24 C31 1.488(3) yes
C25 C26 1.45(2) yes
C25 C30 1.370(18) yes
C25 C101 1.24(2) yes
C25 C105 1.77(3) yes
C26 C27 1.405(16) yes
C26 C100 1.67(2) yes
C26 C101 0.51(2) yes
C26 C102 1.81(3) yes
C27 C28 1.387(14) yes
C27 C101 1.32(2) yes
C27 C102 0.80(2) yes
C28 C29 1.384(13) yes
C28 C102 0.78(2) yes
C28 C103 0.85(2) yes
C29 C30 1.446(13) yes
C29 C102 1.753(18) yes
C29 C103 0.807(18) yes
C29 C104 0.687(15) yes
C29 C105 1.55(2) yes
C30 C100 1.10(3) yes
C30 C104 1.470(17) yes
C31 C32 1.393(3) yes
C31 C36 1.396(3) yes
C32 C33 1.380(3) yes
C33 C34 1.385(4) yes
C34 C35 1.385(5) yes
C35 C36 1.379(4) yes
C37 C38 1.411(3) yes
C37 C42 1.410(3) yes
C38 C39 1.395(3) yes
C38 C43 1.486(3) yes
C39 C40 1.381(4) yes
C40 C41 1.379(3) yes
C41 C42 1.392(3) yes
C42 C49 1.487(3) yes
C43 C44 1.389(3) yes
C43 C48 1.395(3) yes
C44 C45 1.391(4) yes
C45 C46 1.376(4) yes
C46 C47 1.380(4) yes
C47 C48 1.383(3) yes
C49 C50 1.389(3) yes
C49 C54 1.391(3) yes
C50 C51 1.390(4) yes
C51 C52 1.380(4) yes
C52 C53 1.374(4) yes
C53 C54 1.385(3) yes
C55 C56 1.406(3) yes
C55 C60 1.415(3) yes
C56 C57 1.386(4) yes
C56 C61 1.485(4) yes
C57 C58 1.382(4) yes
C58 C59 1.382(4) yes
C59 C60 1.393(3) yes
C60 C67 1.481(3) yes
C61 C62 1.409(5) yes
C61 C66 1.368(5) yes
C62 C63 1.392(5) yes
C63 C64 1.397(5) yes
C64 C65 1.342(5) yes
C65 C66 1.389(5) yes
C67 C68 1.397(3) yes
C67 C72 1.393(3) yes
C68 C69 1.381(3) yes
C69 C70 1.384(4) yes
C70 C71 1.379(4) yes
C71 C72 1.382(3) yes
C73 C74 1.522(3) yes
C74 C75 1.520(3) yes
C75 C76 1.512(3) yes
C77 C78 1.516(3) yes
C78 C79 1.519(3) yes
C79 C80 1.517(4) yes
C81 C82 1.522(3) yes
C82 C83 1.510(3) yes
C83 C84 1.503(3) yes
C85 C86 1.516(3) yes
C86 C87 1.521(3) yes
C87 C88 1.527(5) yes
C100 C101 1.39(3) yes
C100 C105 1.49(3) yes
C101 C102 1.50(3) yes
C102 C103 1.41(3) yes
C103 C104 1.34(2) yes
C104 C105 1.36(2) yes
C3 H1 0.950 no
C4 H2 0.950 no
C5 H3 0.950 no
C8 H4 0.950 no
C9 H5 0.950 no
C10 H6 0.950 no
C11 H7 0.950 no
C12 H8 0.950 no
C14 H9 0.950 no
C15 H10 0.950 no
C16 H11 0.950 no
C17 H12 0.950 no
C18 H13 0.950 no
C21 H14 0.950 no
C22 H15 0.950 no
C23 H16 0.950 no
C32 H21 0.950 no
C33 H22 0.950 no
C34 H23 0.950 no
C35 H24 0.950 no
C36 H25 0.950 no
C39 H26 0.950 no
C40 H27 0.950 no
C41 H28 0.950 no
C44 H29 0.951(2) no
C45 H30 0.950 no
C46 H31 0.950 no
C47 H32 0.950 no
C48 H33 0.950 no
C50 H34 0.950 no
C51 H35 0.950 no
C52 H36 0.950 no
C53 H37 0.950 no
C54 H38 0.950 no
C57 H39 0.950 no
C58 H40 0.950 no
C59 H41 0.950 no
C62 H62A 0.950 no
C63 H63A 0.950 no
C64 H64A 0.950 no
C65 H65A 0.950 no
C66 H66A 0.950 no
C68 H47 0.950 no
C69 H48 0.950 no
C70 H49 0.950 no
C71 H50 0.950 no
C72 H51 0.950 no
C73 H52 0.990 no
C73 H53 0.990 no
C74 H54 0.990 no
C74 H55 0.990 no
C75 H56 0.990 no
C75 H57 0.990 no
C76 H58 0.980 no
C76 H59 0.980 no
C76 H60 0.980 no
C77 H61 0.990 no
C77 H62 0.990 no
C78 H63 0.990 no
C78 H64 0.990 no
C79 H65 0.990 no
C79 H66 0.990 no
C80 H67 0.980 no
C80 H68 0.980 no
C80 H69 0.980 no
C81 H70 0.990 no
C81 H71 0.990 no
C82 H72 0.990 no
C82 H73 0.990 no
C83 H74 0.990 no
C83 H75 0.990 no
C84 H76 0.980 no
C84 H77 0.980 no
C84 H78 0.980 no
C85 H79 0.990 no
C85 H80 0.990 no
C86 H81 0.990 no
C86 H82 0.990 no
C87 H83 0.990 no
C87 H84 0.990 no
C88 H85 0.980 no
C88 H86 0.980 no
C88 H87 0.980 no

loop_
_geom_contact_atom_site_label_1
_geom_contact_atom_site_label_2
_geom_contact_distance
_geom_contact_publ_flag
_geom_contact_site_symmetry_2
Fe2 C24 3.5999(19) no .
S4 C50 3.546(2) no .
S4 C72 3.527(2) no .
S5 C7 3.0630(19) no .
S5 C8 3.386(2) no .
S5 C13 3.109(2) no .
S5 C14 3.200(2) no .
S6 C25 3.149(16) no .
S6 C30 3.260(12) no .
S6 C31 3.1482(19) no .
S6 C32 3.248(2) no .
S6 C100 3.03(2) no .
S6 C105 3.28(2) no .
S7 C43 3.153(2) no .
S7 C48 3.289(2) no .
S7 C49 3.126(2) no .
S7 C54 3.238(2) no .
S8 C61 3.102(4) no .
S8 C62 3.273(4) no .
S8 C67 3.150(2) no .
S8 C68 3.147(2) no .
C1 C4 2.782(3) no .
C1 C8 3.215(3) no .
C1 C12 3.585(3) no .
C1 C14 3.182(3) no .
C1 C18 3.557(3) no .
C2 C5 2.783(3) no .
C3 C6 2.791(3) no .
C3 C8 3.428(3) no .
C3 C12 3.223(4) no .
C3 C45 3.497(4) no .
C5 C14 3.583(3) no .
C5 C18 3.146(4) no .
C7 C10 2.784(3) no .
C8 C11 2.741(4) no .
C8 C46 3.464(3) no .
C8 C47 3.595(3) no .
C9 C12 2.744(4) no .
C9 C47 3.526(4) no .
C13 C16 2.785(3) no .
C14 C17 2.752(4) no .
C15 C18 2.768(4) no .
C19 C22 2.803(3) no .
C19 C30 3.173(11) no .
C19 C32 3.181(3) no .
C19 C101 3.556(18) no .
C19 C105 3.29(2) no .
C20 C23 2.783(3) no .
C21 C24 2.776(3) no .
C21 C26 3.017(14) no .
C21 C30 3.454(11) no .
C21 C71 3.433(3) no .
C21 C101 3.214(18) no .
C23 C32 3.565(3) no .
C23 C36 3.064(3) no .
C25 C28 2.789(18) no .
C25 C103 2.89(2) no .
C26 C104 3.369(19) no .
C27 C30 2.839(14) no .
C27 C104 3.077(15) no .
C27 C105 3.24(2) no .
C28 C100 2.74(2) no .
C30 C69 3.581(13) no .
C30 C70 3.347(13) no .
C31 C34 2.781(3) no .
C32 C35 2.761(4) no .
C33 C36 2.774(4) no .
C37 C40 2.793(3) no .
C37 C48 3.185(3) no .
C37 C54 3.163(3) no .
C38 C41 2.785(3) no .
C39 C42 2.787(3) no .
C39 C44 3.022(3) no .
C39 C48 3.549(3) no .
C41 C50 3.048(3) no .
C41 C54 3.558(3) no .
C43 C46 2.790(3) no .
C44 C47 2.757(4) no .
C45 C48 2.766(4) no .
C49 C52 2.784(3) no .
C50 C53 2.769(3) no .
C51 C54 2.757(4) no .
C55 C58 2.798(3) no .
C55 C62 3.193(4) no .
C55 C66 3.574(4) no .
C55 C68 3.129(3) no .
C56 C59 2.781(4) no .
C57 C60 2.784(3) no .
C57 C62 3.536(5) no .
C57 C66 3.108(5) no .
C59 C72 3.014(3) no .
C61 C64 2.764(5) no .
C62 C65 2.759(5) no .
C63 C66 2.769(5) no .
C67 C70 2.802(3) no .
C68 C71 2.758(3) no .
C69 C72 2.756(3) no .
C69 C104 3.499(13) no .
C69 C105 3.39(2) no .
C70 C105 3.28(2) no .
C73 C78 3.055(3) no .
C73 C86 3.059(3) no .
C74 C77 3.012(3) no .
C74 C78 3.549(3) no .
C74 C81 3.051(3) no .
C77 C82 3.082(3) no .
C78 C85 3.089(3) no .
C81 C86 3.014(3) no .
C82 C85 3.016(3) no .
C82 C86 3.496(3) no .
C100 C103 2.76(3) no .
C101 C104 2.93(2) no .
S5 C82 3.512(2) no .
S5 C85 3.581(2) no .
S7 C4 3.587(3) no 2_555
C4 S7 3.587(3) no 2_545
C10 C88 3.595(5) no .
C82 S5 3.512(2) no .
C85 S5 3.581(2) no .
C88 C10 3.595(5) no .
Fe1 H4 3.2888 no .
Fe3 H4 3.5402 no .
S1 H4 3.5687 no .
S3 H4 3.1788 no .
S3 H13 3.5279 no .
S3 H29 3.2928(4) no .
S3 H66A 3.3140 no .
S4 H25 3.4952 no .
S4 H34 3.3294 no .
S4 H51 3.3617 no .
S5 H4 3.3002 no .
S5 H9 3.0184 no .
S6 H21 2.9624 no .
S7 H5 3.5275 no .
S7 H24 3.4128 no .
S7 H33 2.9919 no .
S7 H38 2.9584 no .
S8 H12 3.1378 no .
S8 H47 2.8083 no .
S8 H62A 3.0609 no .
N1 H54 2.7415 no .
N1 H55 2.8259 no .
N1 H63 2.7852 no .
N1 H64 2.8456 no .
N1 H72 2.8638 no .
N1 H73 2.7175 no .
N1 H81 2.8181 no .
N1 H82 2.7458 no .
C1 H1 3.2676 no .
C1 H3 3.2689 no .
C1 H4 3.0889 no .
C1 H9 3.0731 no .
C2 H2 3.2647 no .
C2 H4 2.6225 no .
C2 H8 2.7031 no .
C3 H3 3.2420 no .
C3 H4 3.5303 no .
C3 H8 3.1922 no .
C3 H30 2.9551 no .
C4 H30 3.2429 no .
C5 H1 3.2435 no .
C5 H13 3.0018 no .
C6 H2 3.2724 no .
C6 H9 2.6699 no .
C6 H13 2.6513 no .
C7 H1 2.6230 no .
C7 H5 3.2635 no .
C7 H7 3.2619 no .
C8 H1 3.5528 no .
C8 H6 3.2383 no .
C8 H8 3.2397 no .
C9 H7 3.2160 no .
C9 H32 3.5701 no .
C10 H4 3.2321 no .
C10 H8 3.2442 no .
C11 H5 3.2165 no .
C12 H1 3.0827 no .
C12 H4 3.2382 no .
C12 H6 3.2499 no .
C13 H3 2.6528 no .
C13 H10 3.2713 no .
C13 H12 3.2697 no .
C14 H11 3.2411 no .
C14 H13 3.2500 no .
C15 H12 3.2425 no .
C16 H9 3.2385 no .
C16 H13 3.2541 no .
C17 H10 3.2423 no .
C18 H3 3.0120 no .
C18 H9 3.2451 no .
C18 H11 3.2583 no .
C19 H14 3.2705 no .
C19 H16 3.2722 no .
C19 H21 3.0114 no .
C20 H15 3.2780 no .
C20 H50 3.5618 no .
C21 H16 3.2287 no .
C21 H49 3.5029 no .
C21 H50 2.8711 no .
C22 H50 3.1458 no .
C23 H14 3.2271 no .
C23 H25 2.9161 no .
C24 H15 3.2779 no .
C24 H21 2.6685 no .
C24 H25 2.6558 no .
C25 H14 2.5469 no .
C25 H49 3.3470 no .
C26 H14 2.7899 no .
C29 H48 3.4279 no .
C30 H14 3.5780 no .
C30 H49 3.2826 no .
C31 H16 2.6074 no .
C31 H22 3.2685 no .
C31 H24 3.2627 no .
C32 H23 3.2482 no .
C32 H25 3.2603 no .
C33 H24 3.2549 no .
C34 H21 3.2463 no .
C34 H25 3.2538 no .
C35 H22 3.2571 no .
C36 H16 2.8504 no .
C36 H21 3.2586 no .
C36 H23 3.2539 no .
C37 H26 3.2769 no .
C37 H28 3.2724 no .
C37 H33 3.0019 no .
C37 H38 2.9780 no .
C38 H27 3.2724 no .
C38 H29 2.649(2) no .
C38 H33 2.6701 no .
C39 H28 3.2423 no .
C39 H29 2.871(2) no .
C39 H66A 3.1585 no .
C40 H39 3.4181 no .
C40 H40 3.5903 no .
C41 H26 3.2426 no .
C41 H34 2.8964 no .
C41 H40 3.5399 no .
C42 H27 3.2699 no .
C42 H34 2.6582 no .
C42 H38 2.6573 no .
C43 H4 3.4101 no .
C43 H26 2.5920 no .
C43 H30 3.2707 no .
C43 H32 3.2647 no .
C44 H4 3.2853 no .
C44 H26 2.7942 no .
C44 H31 3.2566 no .
C44 H33 3.2537 no .
C44 H66A 3.3960 no .
C45 H1 3.3498 no .
C45 H4 3.2720 no .
C45 H32 3.2392 no .
C46 H1 3.5361 no .
C46 H4 3.3920 no .
C46 H29 3.253(3) no .
C46 H33 3.2544 no .
C47 H4 3.4993 no .
C47 H5 3.3866 no .
C47 H30 3.2413 no .
C48 H4 3.4993 no .
C48 H5 3.4492 no .
C48 H29 3.253(2) no .
C48 H31 3.2567 no .
C49 H25 3.5681 no .
C49 H28 2.6040 no .
C49 H35 3.2649 no .
C49 H37 3.2694 no .
C50 H28 2.8320 no .
C50 H36 3.2594 no .
C50 H38 3.2505 no .
C50 H51 3.0857 no .
C51 H25 3.3556 no .
C51 H37 3.2438 no .
C51 H51 3.2938 no .
C52 H16 3.3490 no .
C52 H25 3.0525 no .
C52 H34 3.2574 no .
C52 H38 3.2437 no .
C53 H25 3.0009 no .
C53 H35 3.2420 no .
C54 H25 3.2539 no .
C54 H34 3.2528 no .
C54 H36 3.2476 no .
C55 H39 3.2670 no .
C55 H41 3.2762 no .
C55 H47 2.9341 no .
C55 H62A 3.0403 no .
C56 H40 3.2694 no .
C56 H62A 2.6695 no .
C56 H66A 2.6441 no .
C57 H27 3.3778 no .
C57 H41 3.2407 no .
C57 H66A 3.0107 no .
C58 H27 3.4711 no .
C58 H28 3.3480 no .
C59 H34 3.2481 no .
C59 H39 3.2405 no .
C59 H51 2.8145 no .
C60 H40 3.2764 no .
C60 H47 2.6716 no .
C60 H51 2.6582 no .
C61 H39 2.5925 no .
C61 H63A 3.2944 no .
C61 H65A 3.2532 no .
C62 H12 3.5632 no .
C62 H13 3.4859 no .
C62 H64A 3.2478 no .
C62 H66A 3.2470 no .
C63 H13 3.1944 no .
C63 H65A 3.2469 no .
C64 H13 3.1005 no .
C64 H62A 3.2531 no .
C64 H66A 3.2151 no .
C65 H13 3.2312 no .
C65 H29 3.303(4) no .
C65 H63A 3.2447 no .
C66 H13 3.5246 no .
C66 H29 3.160(4) no .
C66 H39 2.9510 no .
C66 H62A 3.2425 no .
C66 H64A 3.2194 no .
C67 H41 2.6053 no .
C67 H48 3.2706 no .
C67 H50 3.2690 no .
C68 H49 3.2595 no .
C68 H51 3.2511 no .
C69 H50 3.2416 no .
C70 H14 3.4372 no .
C70 H47 3.2545 no .
C70 H51 3.2510 no .
C71 H14 3.3252 no .
C71 H48 3.2410 no .
C72 H34 3.2912 no .
C72 H41 2.7721 no .
C72 H47 3.2508 no .
C72 H49 3.2570 no .
C73 H56 2.7060 no .
C73 H57 2.6492 no .
C73 H61 2.7258 no .
C73 H62 3.3451 no .
C73 H63 2.7118 no .
C73 H64 3.4177 no .
C73 H70 2.6775 no .
C73 H71 2.5741 no .
C73 H79 2.6236 no .
C73 H80 3.3216 no .
C73 H81 2.7733 no .
C73 H82 3.3514 no .
C74 H58 2.7191 no .
C74 H59 3.3619 no .
C74 H60 2.7288 no .
C74 H61 2.7019 no .
C74 H63 3.0530 no .
C74 H70 2.7220 no .
C74 H71 3.2365 no .
C75 H52 2.6200 no .
C75 H53 2.7112 no .
C76 H54 2.6980 no .
C76 H55 2.7528 no .
C77 H52 3.3477 no .
C77 H53 2.7388 no .
C77 H54 3.2271 no .
C77 H55 2.7338 no .
C77 H65 2.6376 no .
C77 H66 2.6465 no .
C77 H70 2.6098 no .
C77 H71 3.3192 no .
C77 H72 3.5622 no .
C77 H73 2.7048 no .
C77 H79 2.6825 no .
C77 H80 2.5963 no .
C78 H53 2.7685 no .
C78 H55 3.0295 no .
C78 H67 2.7423 no .
C78 H68 3.3734 no .
C78 H69 2.7432 no .
C78 H79 2.7645 no .
C78 H80 3.2779 no .
C79 H61 2.5896 no .
C79 H62 2.6580 no .
C80 H63 2.7448 no .
C80 H64 2.7531 no .
C81 H52 2.6213 no .
C81 H53 3.3210 no .
C81 H54 2.6880 no .
C81 H55 3.4769 no .
C81 H61 2.5821 no .
C81 H62 2.6568 no .
C81 H74 2.6995 no .
C81 H75 2.6610 no .
C81 H79 3.3544 no .
C81 H80 2.7475 no .
C81 H81 3.3681 no .
C81 H82 2.6436 no .
C82 H61 3.2918 no .
C82 H62 2.7330 no .
C82 H76 2.7197 no .
C82 H77 3.3526 no .
C82 H78 2.7202 no .
C82 H80 2.7270 no .
C82 H82 2.9658 no .
C83 H70 2.5961 no .
C83 H71 2.7520 no .
C84 H72 2.6989 no .
C84 H73 2.7360 no .
C85 H52 2.6680 no .
C85 H53 2.5920 no .
C85 H61 3.3241 no .
C85 H62 2.6356 no .
C85 H63 3.3943 no .
C85 H64 2.8159 no .
C85 H70 3.3529 no .
C85 H71 2.7534 no .
C85 H72 2.7799 no .
C85 H73 3.1643 no .
C85 H83 2.6812 no .
C85 H84 2.6717 no .
C86 H52 2.7189 no .
C86 H53 3.2693 no .
C86 H71 2.7329 no .
C86 H72 2.9830 no .
C86 H85 2.7256 no .
C86 H86 3.3576 no .
C86 H87 2.6969 no .
C87 H79 2.6944 no .
C87 H80 2.6160 no .
C88 H81 2.7053 no .
C88 H82 2.7145 no .
C100 H14 2.7563 no .
C100 H49 3.3589 no .
C101 H14 3.0792 no .
C104 H48 3.2565 no .
C105 H48 3.5091 no .
C105 H49 3.3423 no .
H1 H2 2.3212 no .
H1 H8 3.0298 no .
H1 H30 2.8237 no .
H1 H31 3.1949 no .
H2 H3 2.3220 no .
H2 H30 3.3093 no .
H3 H13 2.8112 no .
H4 H5 2.3209 no .
H5 H6 2.3066 no .
H5 H32 3.4026 no .
H5 H33 3.4942 no .
H6 H7 2.3170 no .
H7 H8 2.3310 no .
H9 H10 2.3188 no .
H10 H11 2.3316 no .
H11 H12 2.3166 no .
H12 H13 2.3469 no .
H12 H62A 3.4907 no .
H13 H63A 3.5748 no .
H13 H64A 3.4889 no .
H14 H15 2.3204 no .
H14 H49 2.9753 no .
H14 H50 2.7492 no .
H15 H16 2.3228 no .
H15 H50 3.1859 no .
H16 H25 2.6352 no .
H16 H35 3.5622 no .
H16 H36 3.0375 no .
H21 H22 2.3253 no .
H22 H23 2.3367 no .
H23 H24 2.3322 no .
H24 H25 2.3252 no .
H24 H37 3.5345 no .
H24 H38 3.5060 no .
H25 H36 3.4230 no .
H25 H37 3.3506 no .
H26 H27 2.3254 no .
H26 H29 2.5798 no .
H26 H66A 3.0224 no .
H27 H28 2.3216 no .
H27 H39 3.0149 no .
H27 H40 3.1803 no .
H28 H34 2.6079 no .
H28 H40 3.0860 no .
H29 H30 2.3385 no .
H29 H65A 2.7934 no .
H29 H66A 2.4913 no .
H30 H31 2.3269 no .
H31 H32 2.3272 no .
H32 H33 2.3265 no .
H34 H35 2.3376 no .
H34 H41 3.0840 no .
H34 H51 2.4028 no .
H35 H36 2.3275 no .
H35 H50 3.5022 no .
H35 H51 2.8233 no .
H36 H37 2.3244 no .
H37 H38 2.3302 no .
H39 H40 2.3267 no .
H39 H66A 2.8343 no .
H40 H41 2.3277 no .
H41 H51 2.4656 no .
H47 H48 2.3212 no .
H48 H49 2.3357 no .
H49 H50 2.3316 no .
H50 H51 2.3210 no .
H52 H54 2.4099 no .
H52 H55 2.8604 no .
H52 H56 2.9091 no .
H52 H57 2.3851 no .
H52 H61 3.5924 no .
H52 H70 2.9492 no .
H52 H71 2.3381 no .
H52 H79 2.9314 no .
H52 H80 3.5824 no .
H52 H81 2.2183 no .
H52 H82 2.9175 no .
H53 H54 2.8615 no .
H53 H55 2.3398 no .
H53 H56 2.5431 no .
H53 H57 2.9619 no .
H53 H61 3.1106 no .
H53 H63 2.2348 no .
H53 H64 2.9944 no .
H53 H70 3.5889 no .
H53 H71 3.4678 no .
H53 H79 2.3558 no .
H53 H80 3.4792 no .
H53 H81 2.8971 no .
H54 H56 2.8663 no .
H54 H57 2.4000 no .
H54 H58 2.5210 no .
H54 H59 3.5908 no .
H54 H60 2.9807 no .
H54 H61 2.7521 no .
H54 H70 2.1186 no .
H54 H71 2.8441 no .
H55 H56 2.3567 no .
H55 H57 2.8661 no .
H55 H58 3.0495 no .
H55 H60 2.5901 no .
H55 H61 2.2744 no .
H55 H63 2.4968 no .
H55 H65 3.4165 no .
H55 H70 3.0709 no .
H56 H58 2.8513 no .
H56 H59 2.3494 no .
H56 H60 2.3561 no .
H57 H58 2.3637 no .
H57 H59 2.3418 no .
H57 H60 2.8510 no .
H61 H63 2.3933 no .
H61 H64 2.8551 no .
H61 H65 2.3673 no .
H61 H66 2.8427 no .
H61 H70 2.3309 no .
H61 H71 3.4611 no .
H61 H73 2.9254 no .
H61 H79 3.5907 no .
H61 H80 3.4845 no .
H62 H63 2.8564 no .
H62 H64 2.3416 no .
H62 H65 2.9331 no .
H62 H66 2.4491 no .
H62 H70 2.9012 no .
H62 H71 3.5762 no .
H62 H72 3.1659 no .
H62 H73 2.0997 no .
H62 H79 2.9588 no .
H62 H80 2.3672 no .
H62A H63A 2.3521 no .
H63 H65 2.3813 no .
H63 H66 2.8670 no .
H63 H67 3.0345 no .
H63 H69 2.5811 no .
H63 H79 2.9651 no .
H63A H64A 2.3494 no .
H64 H65 2.8669 no .
H64 H66 2.3745 no .
H64 H67 2.5891 no .
H64 H69 3.0484 no .
H64 H79 2.2824 no .
H64 H80 2.9113 no .
H64A H65A 2.2816 no .
H65 H67 2.8532 no .
H65 H68 2.3470 no .
H65 H69 2.3624 no .
H65A H66A 2.3319 no .
H66 H67 2.3630 no .
H66 H68 2.3465 no .
H66 H69 2.8532 no .
H70 H72 2.8539 no .
H70 H73 2.4349 no .
H70 H74 2.4186 no .
H70 H75 2.7887 no .
H70 H82 3.5837 no .
H71 H72 2.3127 no .
H71 H73 2.8559 no .
H71 H74 3.0874 no .
H71 H75 2.5427 no .
H71 H80 3.1449 no .
H71 H81 2.9400 no .
H71 H82 2.1793 no .
H72 H74 2.8566 no .
H72 H75 2.3815 no .
H72 H76 2.5297 no .
H72 H77 3.5904 no .
H72 H78 2.9822 no .
H72 H80 2.3666 no .
H72 H82 2.3984 no .
H72 H83 3.4079 no .
H73 H74 2.3518 no .
H73 H75 2.8565 no .
H73 H76 3.0384 no .
H73 H78 2.5698 no .
H73 H80 2.6883 no .
H74 H76 2.8433 no .
H74 H77 2.3352 no .
H74 H78 2.3505 no .
H75 H76 2.3508 no .
H75 H77 2.3349 no .
H75 H78 2.8434 no .
H79 H81 2.3391 no .
H79 H82 2.8576 no .
H79 H83 2.9989 no .
H79 H84 2.4971 no .
H80 H81 2.8564 no .
H80 H82 2.3995 no .
H80 H83 2.4241 no .
H80 H84 2.8650 no .
H81 H83 2.8707 no .
H81 H84 2.3855 no .
H81 H85 3.0116 no .
H81 H86 3.5896 no .
H81 H87 2.5126 no .
H82 H83 2.3784 no .
H82 H84 2.8707 no .
H82 H85 2.5536 no .
H82 H87 2.9821 no .
H83 H85 2.3658 no .
H83 H86 2.3767 no .
H83 H87 2.8655 no .
H84 H85 2.8653 no .
H84 H86 2.3553 no .
H84 H87 2.3877 no .
S2 H66 3.1300 no .
S2 H67 3.1630 no .
S5 H62 2.8789 no .
S5 H72 3.2463 no .
S5 H73 2.8587 no .
S5 H80 2.6204 no .
S6 H22 3.1364 no 3_676
S6 H67 3.1008 no .
S7 H1 3.4462 no 2_555
S7 H2 3.1536 no 2_555
S8 H15 3.3519 no 2_645
C1 H73 3.5572 no .
C3 H24 3.2099 no 2_545
C3 H38 3.4320 no 2_545
C4 H5 2.9696 no 2_545
C4 H33 3.1676 no 2_545
C5 H5 3.2465 no 2_545
C5 H32 3.1966 no 2_545
C5 H33 3.2036 no 2_545
C8 H83 3.4806 no .
C9 H2 3.1637 no 2_555
C9 H3 3.3373 no 2_555
C9 H83 3.1133 no .
C10 H3 3.4113 no 2_555
C10 H59 3.4718 no 4_464
C10 H60 3.2548 no 4_464
C10 H64A 3.3514 no 2_555
C10 H83 2.8634 no .
C10 H85 3.4432 no .
C10 H86 3.2155 no .
C11 H37 3.3576 no 2_545
C11 H40 3.5690 no 4_465
C11 H59 3.2890 no 4_464
C11 H83 2.9967 no .
C11 H85 3.2611 no .
C12 H37 3.3001 no 2_545
C12 H38 3.1721 no 2_545
C12 H72 3.4259 no .
C12 H76 3.3683 no .
C12 H83 3.3735 no .
C14 H61 3.3595 no 3_666
C14 H62 3.5598 no .
C14 H66 3.5572 no .
C15 H54 3.1225 no 3_666
C15 H61 3.0960 no 3_666
C15 H66 3.0332 no .
C15 H70 2.7604 no 3_666
C15 H74 3.2193 no 3_666
C16 H49 3.4999 no 2_645
C16 H50 3.4890 no 2_645
C16 H54 2.9938 no 3_666
C16 H70 2.8938 no 3_666
C16 H74 3.3095 no 3_666
C17 H49 3.4803 no 2_645
C17 H54 3.3960 no 3_666
C17 H58 3.2612 no 3_666
C18 H58 3.3265 no 3_666
C19 H87 3.1145 no 3_676
C20 H87 2.9490 no 3_676
C21 H87 3.0294 no 3_676
C22 H47 2.8335 no 2_655
C22 H48 3.5455 no 2_655
C22 H81 3.4726 no 3_676
C22 H87 3.3414 no 3_676
C23 H47 3.2877 no 2_655
C23 H48 3.3958 no 2_655
C23 H52 3.3000 no 3_676
C23 H81 2.8822 no 3_676
C23 H87 3.4829 no 3_676
C24 H81 3.0511 no 3_676
C24 H87 3.3572 no 3_676
C26 H62A 3.1472 no 2_655
C26 H63A 3.0227 no 2_655
C26 H87 3.4633 no 3_676
C27 H39 3.3965 no 4_565
C27 H63A 2.8446 no 2_655
C28 H26 3.1628 no 4_565
C28 H27 3.1663 no 4_565
C28 H36 3.2111 no 2_645
C28 H39 3.4712 no 4_565
C29 H36 3.4815 no 2_645
C31 H53 3.2577 no 3_676
C31 H81 3.3024 no 3_676
C32 H22 3.2619 no 3_676
C32 H53 3.2136 no 3_676
C32 H79 2.9777 no 3_676
C32 H81 3.2863 no 3_676
C32 H84 3.2138 no 3_676
C33 H21 3.3960 no 3_676
C33 H22 3.5263 no 3_676
C33 H53 3.2362 no 3_676
C33 H63 3.5779 no 3_676
C33 H64 3.5124 no 3_676
C33 H79 3.1554 no 3_676
C34 H30 3.3413 no 2_555
C34 H31 3.4100 no 2_555
C34 H53 3.3058 no 3_676
C34 H63 3.4863 no 3_676
C35 H1 3.3139 no 2_555
C35 H31 3.2671 no 2_555
C35 H53 3.3559 no 3_676
C35 H56 3.3457 no 3_676
C36 H53 3.3284 no 3_676
C36 H56 3.4262 no 3_676
C37 H77 3.3843 no 2_555
C38 H77 3.1001 no 2_555
C39 H68 3.5327 no 4_464
C39 H77 3.1063 no 2_555
C40 H77 3.3681 no 2_555
C41 H28 3.2217 no 3_675
C41 H77 3.5752 no 2_555
C42 H77 3.5759 no 2_555
C43 H69 3.1429 no 4_464
C44 H69 2.9743 no 4_464
C45 H23 3.1922 no 2_545
C45 H69 2.9716 no 4_464
C46 H23 3.4966 no 2_545
C46 H55 3.3662 no 4_464
C46 H56 3.4121 no 4_464
C46 H63 3.1917 no 4_464
C46 H69 3.1135 no 4_464
C47 H3 3.4527 no 2_555
C47 H55 3.1792 no 4_464
C47 H60 3.2972 no 4_464
C47 H63 3.4812 no 4_464
C47 H65 3.4157 no 4_464
C47 H69 3.2616 no 4_464
C48 H65 3.5953 no 4_464
C48 H69 3.2851 no 4_464
C48 H78 3.2024 no 2_555
C49 H28 3.4662 no 3_675
C49 H40 3.5838 no 3_675
C50 H27 3.4840 no 3_675
C50 H28 3.2258 no 3_675
C51 H27 2.9683 no 3_675
C52 H27 3.1898 no 3_675
C52 H56 3.5612 no 3_676
C52 H57 3.2169 no 3_676
C52 H59 3.5796 no 3_676
C53 H8 3.4863 no 2_555
C53 H40 3.0216 no 3_675
C53 H56 3.2124 no 3_676
C53 H57 3.4748 no 3_676
C53 H59 3.2253 no 3_676
C54 H1 3.5845 no 2_555
C54 H8 3.1576 no 2_555
C54 H40 3.0070 no 3_675
C57 H7 3.2076 no 4_564
C58 H7 2.9566 no 4_564
C58 H8 3.5730 no 4_564
C59 H75 3.3048 no 4_564
C64 H6 3.3399 no 2_545
C67 H71 3.0789 no 4_564
C67 H75 3.2748 no 4_564
C67 H82 3.4961 no 4_564
C68 H15 3.1198 no 2_645
C68 H52 3.3573 no 4_564
C68 H71 2.7970 no 4_564
C68 H81 3.4516 no 4_564
C68 H82 3.1419 no 4_564
C69 H15 3.4374 no 2_645
C69 H16 3.4850 no 2_645
C69 H52 2.9000 no 4_564
C69 H54 3.4424 no 4_564
C69 H57 3.1307 no 4_564
C69 H71 2.8107 no 4_564
C70 H11 3.3237 no 2_655
C70 H54 3.2332 no 4_564
C70 H57 3.5201 no 4_564
C70 H70 3.4828 no 4_564
C70 H71 3.0698 no 4_564
C71 H11 3.0752 no 2_655
C71 H71 3.2891 no 4_564
C71 H75 3.1983 no 4_564
C72 H71 3.2962 no 4_564
C72 H75 2.7846 no 4_564
C73 H16 3.4674 no 3_676
C73 H48 3.3917 no 4_465
C74 H31 3.4865 no 4_565
C74 H32 3.4323 no 4_565
C74 H48 3.5038 no 4_465
C75 H31 3.2547 no 4_565
C75 H36 3.2512 no 3_676
C75 H37 3.0683 no 3_676
C75 H48 3.2637 no 4_465
C76 H32 3.4318 no 4_565
C76 H37 3.1100 no 3_676
C77 H10 3.5385 no 3_666
C79 H10 3.4672 no .
C80 H26 3.4549 no 4_565
C81 H10 3.2499 no 3_666
C81 H11 3.5498 no 3_666
C82 H10 3.4551 no 3_666
C83 H10 3.3723 no 3_666
C83 H11 3.4891 no 3_666
C83 H41 3.2084 no 4_465
C84 H8 3.4737 no .
C84 H33 3.1945 no 2_545
C84 H41 3.3704 no 4_465
C85 H21 3.5644 no 3_676
C86 H21 3.4190 no 3_676
C86 H47 3.3993 no 4_465
C87 H21 3.2234 no 3_676
C88 H6 3.3751 no .
C101 H63A 3.4145 no 2_655
C102 H26 3.1918 no 4_565
C102 H39 3.5381 no 4_565
C103 H26 3.0354 no 4_565
C103 H27 3.1325 no 4_565
C103 H36 3.1424 no 2_645
C104 H67 3.5621 no .
C104 H68 3.5661 no .
C105 H67 3.5766 no .
H1 S7 3.4462 no 2_545
H1 C35 3.3139 no 2_545
H1 C54 3.5845 no 2_545
H1 H24 2.3759 no 2_545
H1 H38 2.8752 no 2_545
H2 S7 3.1536 no 2_545
H2 C9 3.1637 no 2_545
H2 H5 2.2455 no 2_545
H2 H6 3.5391 no 2_545
H2 H24 3.2479 no 2_545
H2 H33 3.3018 no 2_545
H3 C9 3.3373 no 2_545
H3 C10 3.4113 no 2_545
H3 C47 3.4527 no 2_545
H3 H5 2.8211 no 2_545
H3 H6 2.9675 no 2_545
H3 H32 2.7772 no 2_545
H3 H33 3.3906 no 2_545
H3 H60 2.9120 no 3_666
H5 C4 2.9696 no 2_555
H5 C5 3.2465 no 2_555
H5 H2 2.2455 no 2_555
H5 H3 2.8211 no 2_555
H5 H83 3.5483 no .
H6 C64 3.3399 no 2_555
H6 C88 3.3751 no .
H6 H2 3.5391 no 2_555
H6 H3 2.9675 no 2_555
H6 H59 3.4274 no 4_464
H6 H60 3.1852 no 4_464
H6 H64A 2.4574 no 2_555
H6 H83 3.1785 no .
H6 H85 3.2813 no .
H6 H86 2.7919 no .
H7 C57 3.2076 no 4_465
H7 C58 2.9566 no 4_465
H7 H37 3.2067 no 2_545
H7 H39 3.2569 no 4_465
H7 H40 2.8580 no 4_465
H7 H59 3.1070 no 4_464
H7 H64A 3.5989 no 2_555
H7 H83 3.3777 no .
H7 H85 2.9450 no .
H8 C53 3.4863 no 2_545
H8 C54 3.1576 no 2_545
H8 C58 3.5730 no 4_465
H8 C84 3.4737 no .
H8 H37 3.1062 no 2_545
H8 H38 2.4476 no 2_545
H8 H40 3.1081 no 4_465
H8 H41 3.5363 no 4_465
H8 H72 3.1441 no .
H8 H76 2.5390 no .
H9 H61 3.2069 no 3_666
H9 H62 3.0580 no .
H9 H65 3.4210 no 3_666
H9 H73 2.8482 no .
H9 H78 3.3841 no .
H10 C77 3.5385 no 3_666
H10 C79 3.4672 no .
H10 C81 3.2499 no 3_666
H10 C82 3.4551 no 3_666
H10 C83 3.3723 no 3_666
H10 H54 3.3897 no 3_666
H10 H61 2.7489 no 3_666
H10 H62 3.5751 no 3_666
H10 H65 3.3154 no .
H10 H66 2.7130 no .
H10 H70 2.4226 no 3_666
H10 H73 3.2453 no 3_666
H10 H74 2.5478 no 3_666
H11 C70 3.3237 no 2_645
H11 C71 3.0752 no 2_645
H11 C81 3.5498 no 3_666
H11 C83 3.4891 no 3_666
H11 H49 3.1440 no 2_645
H11 H50 2.6661 no 2_645
H11 H54 3.1868 no 3_666
H11 H70 2.6701 no 3_666
H11 H74 2.7325 no 3_666
H11 H75 3.4395 no 3_666
H12 H14 2.8510 no 2_645
H12 H49 3.0982 no 2_645
H12 H50 3.4623 no 2_645
H12 H58 3.2997 no 3_666
H13 H58 3.4110 no 3_666
H14 H12 2.8510 no 2_655
H14 H62A 3.0275 no 2_655
H14 H87 3.4232 no 3_676
H15 S8 3.3519 no 2_655
H15 C68 3.1198 no 2_655
H15 C69 3.4374 no 2_655
H15 H47 2.4094 no 2_655
H15 H48 3.0439 no 2_655
H16 C69 3.4850 no 2_655
H16 C73 3.4674 no 3_676
H16 H47 3.2345 no 2_655
H16 H48 2.7261 no 2_655
H16 H52 2.6686 no 3_676
H16 H53 3.4122 no 3_676
H16 H57 3.0042 no 3_676
H16 H81 2.9257 no 3_676
H21 C33 3.3960 no 3_676
H21 C85 3.5644 no 3_676
H21 C86 3.4190 no 3_676
H21 C87 3.2234 no 3_676
H21 H22 2.7645 no 3_676
H21 H79 2.8272 no 3_676
H21 H81 3.0607 no 3_676
H21 H84 2.4121 no 3_676
H22 S6 3.1364 no 3_676
H22 C32 3.2619 no 3_676
H22 C33 3.5263 no 3_676
H22 H21 2.7645 no 3_676
H22 H22 3.2795 no 3_676
H22 H63 3.5935 no 3_676
H22 H64 3.1671 no 3_676
H22 H79 3.1290 no 3_676
H23 C45 3.1922 no 2_555
H23 C46 3.4966 no 2_555
H23 H30 2.5863 no 2_555
H23 H31 3.1783 no 2_555
H23 H63 3.4373 no 3_676
H24 C3 3.2099 no 2_555
H24 H1 2.3759 no 2_555
H24 H2 3.2479 no 2_555
H24 H30 3.1810 no 2_555
H24 H31 2.9208 no 2_555
H24 H56 3.2684 no 3_676
H25 H56 3.4005 no 3_676
H26 C28 3.1628 no 4_464
H26 C80 3.4549 no 4_464
H26 C102 3.1918 no 4_464
H26 C103 3.0354 no 4_464
H26 H68 2.9396 no 4_464
H26 H69 3.1224 no 4_464
H26 H77 3.4746 no 2_555
H27 C28 3.1663 no 4_464
H27 C50 3.4840 no 3_675
H27 C51 2.9683 no 3_675
H27 C52 3.1898 no 3_675
H27 C103 3.1325 no 4_464
H27 H35 3.0217 no 3_675
H27 H36 3.3711 no 3_675
H28 C41 3.2217 no 3_675
H28 C49 3.4662 no 3_675
H28 C50 3.2258 no 3_675
H28 H28 2.3659 no 3_675
H28 H34 3.2770 no 3_675
H29 H69 3.4215 no 4_464
H30 C34 3.3413 no 2_545
H30 H23 2.5863 no 2_545
H30 H24 3.1810 no 2_545
H30 H69 3.4289 no 4_464
H31 C34 3.4100 no 2_545
H31 C35 3.2671 no 2_545
H31 C74 3.4865 no 4_464
H31 C75 3.2547 no 4_464
H31 H23 3.1783 no 2_545
H31 H24 2.9208 no 2_545
H31 H53 3.4597 no 4_464
H31 H55 2.9460 no 4_464
H31 H56 2.5369 no 4_464
H31 H60 3.1878 no 4_464
H31 H63 3.0184 no 4_464
H32 C5 3.1966 no 2_555
H32 C74 3.4323 no 4_464
H32 C76 3.4318 no 4_464
H32 H3 2.7772 no 2_555
H32 H55 2.5656 no 4_464
H32 H56 3.5397 no 4_464
H32 H60 2.5661 no 4_464
H32 H63 3.5139 no 4_464
H32 H65 3.4146 no 4_464
H33 C4 3.1676 no 2_555
H33 C5 3.2036 no 2_555
H33 C84 3.1945 no 2_555
H33 H2 3.3018 no 2_555
H33 H3 3.3906 no 2_555
H33 H76 3.4635 no 2_555
H33 H77 3.1551 no 2_555
H33 H78 2.5202 no 2_555
H34 H28 3.2770 no 3_675
H35 H27 3.0217 no 3_675
H36 C28 3.2111 no 2_655
H36 C29 3.4815 no 2_655
H36 C75 3.2512 no 3_676
H36 C103 3.1424 no 2_655
H36 H27 3.3711 no 3_675
H36 H48 3.3180 no 2_655
H36 H56 3.2647 no 3_676
H36 H57 2.5376 no 3_676
H36 H59 3.1575 no 3_676
H37 C11 3.3576 no 2_555
H37 C12 3.3001 no 2_555
H37 C75 3.0683 no 3_676
H37 C76 3.1100 no 3_676
H37 H7 3.2067 no 2_555
H37 H8 3.1062 no 2_555
H37 H40 3.1586 no 3_675
H37 H56 2.5863 no 3_676
H37 H57 3.0626 no 3_676
H37 H59 2.4272 no 3_676
H37 H60 3.5253 no 3_676
H38 C3 3.4320 no 2_555
H38 C12 3.1721 no 2_555
H38 H1 2.8752 no 2_555
H38 H8 2.4476 no 2_555
H38 H40 3.1504 no 3_675
H38 H76 3.0237 no 2_555
H39 C27 3.3965 no 4_464
H39 C28 3.4712 no 4_464
H39 C102 3.5381 no 4_464
H39 H7 3.2569 no 4_564
H40 C11 3.5690 no 4_564
H40 C49 3.5838 no 3_675
H40 C53 3.0216 no 3_675
H40 C54 3.0070 no 3_675
H40 H7 2.8580 no 4_564
H40 H8 3.1081 no 4_564
H40 H37 3.1586 no 3_675
H40 H38 3.1504 no 3_675
H41 C83 3.2084 no 4_564
H41 C84 3.3704 no 4_564
H41 H8 3.5363 no 4_564
H41 H72 3.3885 no 4_564
H41 H75 2.4622 no 4_564
H41 H76 2.8979 no 4_564
H41 H77 3.4985 no 4_564
H47 C22 2.8335 no 2_645
H47 C23 3.2877 no 2_645
H47 C86 3.3993 no 4_564
H47 H15 2.4094 no 2_645
H47 H16 3.2345 no 2_645
H47 H52 3.3515 no 4_564
H47 H71 3.1945 no 4_564
H47 H81 2.9626 no 4_564
H47 H82 2.9077 no 4_564
H48 C22 3.5455 no 2_645
H48 C23 3.3958 no 2_645
H48 C73 3.3917 no 4_564
H48 C74 3.5038 no 4_564
H48 C75 3.2637 no 4_564
H48 H15 3.0439 no 2_645
H48 H16 2.7261 no 2_645
H48 H36 3.3180 no 2_645
H48 H52 2.5567 no 4_564
H48 H54 3.3224 no 4_564
H48 H57 2.3916 no 4_564
H48 H71 3.2328 no 4_564
H49 C16 3.4999 no 2_655
H49 C17 3.4803 no 2_655
H49 H11 3.1440 no 2_655
H49 H12 3.0982 no 2_655
H49 H54 2.9479 no 4_564
H49 H57 3.1824 no 4_564
H49 H58 3.0645 no 4_564
H50 C16 3.4890 no 2_655
H50 H11 2.6661 no 2_655
H50 H12 3.4623 no 2_655
H50 H75 3.4142 no 4_564
H51 H75 2.7474 no 4_564
H52 C23 3.3000 no 3_676
H52 C68 3.3573 no 4_465
H52 C69 2.9000 no 4_465
H52 H16 2.6686 no 3_676
H52 H47 3.3515 no 4_465
H52 H48 2.5567 no 4_465
H53 C31 3.2577 no 3_676
H53 C32 3.2136 no 3_676
H53 C33 3.2362 no 3_676
H53 C34 3.3058 no 3_676
H53 C35 3.3559 no 3_676
H53 C36 3.3284 no 3_676
H53 H16 3.4122 no 3_676
H53 H31 3.4597 no 4_565
H54 C15 3.1225 no 3_666
H54 C16 2.9938 no 3_666
H54 C17 3.3960 no 3_666
H54 C69 3.4424 no 4_465
H54 C70 3.2332 no 4_465
H54 H10 3.3897 no 3_666
H54 H11 3.1868 no 3_666
H54 H48 3.3224 no 4_465
H54 H49 2.9479 no 4_465
H55 C46 3.3662 no 4_565
H55 C47 3.1792 no 4_565
H55 H31 2.9460 no 4_565
H55 H32 2.5656 no 4_565
H56 C35 3.3457 no 3_676
H56 C36 3.4262 no 3_676
H56 C46 3.4121 no 4_565
H56 C52 3.5612 no 3_676
H56 C53 3.2124 no 3_676
H56 H24 3.2684 no 3_676
H56 H25 3.4005 no 3_676
H56 H31 2.5369 no 4_565
H56 H32 3.5397 no 4_565
H56 H36 3.2647 no 3_676
H56 H37 2.5863 no 3_676
H57 C52 3.2169 no 3_676
H57 C53 3.4748 no 3_676
H57 C69 3.1307 no 4_465
H57 C70 3.5201 no 4_465
H57 H16 3.0042 no 3_676
H57 H36 2.5376 no 3_676
H57 H37 3.0626 no 3_676
H57 H48 2.3916 no 4_465
H57 H49 3.1824 no 4_465
H58 C17 3.2612 no 3_666
H58 C18 3.3265 no 3_666
H58 H12 3.2997 no 3_666
H58 H13 3.4110 no 3_666
H58 H49 3.0645 no 4_465
H58 H63A 3.1726 no 3_666
H59 C10 3.4718 no 4_565
H59 C11 3.2890 no 4_565
H59 C52 3.5796 no 3_676
H59 C53 3.2253 no 3_676
H59 H6 3.4274 no 4_565
H59 H7 3.1070 no 4_565
H59 H36 3.1575 no 3_676
H59 H37 2.4272 no 3_676
H60 C10 3.2548 no 4_565
H60 C47 3.2972 no 4_565
H60 H3 2.9120 no 3_666
H60 H6 3.1852 no 4_565
H60 H31 3.1878 no 4_565
H60 H32 2.5661 no 4_565
H60 H37 3.5253 no 3_676
H61 C14 3.3595 no 3_666
H61 C15 3.0960 no 3_666
H61 H9 3.2069 no 3_666
H61 H10 2.7489 no 3_666
H62 S5 2.8789 no .
H62 C14 3.5598 no .
H62 H9 3.0580 no .
H62 H10 3.5751 no 3_666
H62A C26 3.1472 no 2_645
H62A H14 3.0275 no 2_645
H62A H85 3.2969 no 4_564
H62A H87 3.4867 no 4_564
H63 C33 3.5779 no 3_676
H63 C34 3.4863 no 3_676
H63 C46 3.1917 no 4_565
H63 C47 3.4812 no 4_565
H63 H22 3.5935 no 3_676
H63 H23 3.4373 no 3_676
H63 H31 3.0184 no 4_565
H63 H32 3.5139 no 4_565
H63A C26 3.0227 no 2_645
H63A C27 2.8446 no 2_645
H63A C101 3.4145 no 2_645
H63A H58 3.1726 no 3_666
H64 C33 3.5124 no 3_676
H64 H22 3.1671 no 3_676
H64A C10 3.3514 no 2_545
H64A H6 2.4574 no 2_545
H64A H7 3.5989 no 2_545
H64A H86 3.2481 no 2_545
H65 C47 3.4157 no 4_565
H65 C48 3.5953 no 4_565
H65 H9 3.4210 no 3_666
H65 H10 3.3154 no .
H65 H32 3.4146 no 4_565
H65 H74 3.4281 no 3_666
H65 H78 3.3201 no 3_666
H65A H86 3.5448 no 2_545
H66 S2 3.1300 no .
H66 C14 3.5572 no .
H66 C15 3.0332 no .
H66 H10 2.7130 no .
H66 H74 3.5949 no 3_666
H67 S2 3.1630 no .
H67 S6 3.1008 no .
H67 C104 3.5621 no .
H67 C105 3.5766 no .
H68 C39 3.5327 no 4_565
H68 C104 3.5661 no .
H68 H26 2.9396 no 4_565
H68 H74 3.4793 no 3_666
H68 H77 3.3590 no 3_666
H69 C43 3.1429 no 4_565
H69 C44 2.9743 no 4_565
H69 C45 2.9716 no 4_565
H69 C46 3.1135 no 4_565
H69 C47 3.2616 no 4_565
H69 C48 3.2851 no 4_565
H69 H26 3.1224 no 4_565
H69 H29 3.4215 no 4_565
H69 H30 3.4289 no 4_565
H70 C15 2.7604 no 3_666
H70 C16 2.8938 no 3_666
H70 C70 3.4828 no 4_465
H70 H10 2.4226 no 3_666
H70 H11 2.6701 no 3_666
H71 C67 3.0789 no 4_465
H71 C68 2.7970 no 4_465
H71 C69 2.8107 no 4_465
H71 C70 3.0698 no 4_465
H71 C71 3.2891 no 4_465
H71 C72 3.2962 no 4_465
H71 H47 3.1945 no 4_465
H71 H48 3.2328 no 4_465
H72 S5 3.2463 no .
H72 C12 3.4259 no .
H72 H8 3.1441 no .
H72 H41 3.3885 no 4_465
H73 S5 2.8587 no .
H73 C1 3.5572 no .
H73 H9 2.8482 no .
H73 H10 3.2453 no 3_666
H74 C15 3.2193 no 3_666
H74 C16 3.3095 no 3_666
H74 H10 2.5478 no 3_666
H74 H11 2.7325 no 3_666
H74 H65 3.4281 no 3_666
H74 H66 3.5949 no 3_666
H74 H68 3.4793 no 3_666
H75 C59 3.3048 no 4_465
H75 C67 3.2748 no 4_465
H75 C71 3.1983 no 4_465
H75 C72 2.7846 no 4_465
H75 H11 3.4395 no 3_666
H75 H41 2.4622 no 4_465
H75 H50 3.4142 no 4_465
H75 H51 2.7474 no 4_465
H76 C12 3.3683 no .
H76 H8 2.5390 no .
H76 H33 3.4635 no 2_545
H76 H38 3.0237 no 2_545
H76 H41 2.8979 no 4_465
H77 C37 3.3843 no 2_545
H77 C38 3.1001 no 2_545
H77 C39 3.1063 no 2_545
H77 C40 3.3681 no 2_545
H77 C41 3.5752 no 2_545
H77 C42 3.5759 no 2_545
H77 H26 3.4746 no 2_545
H77 H33 3.1551 no 2_545
H77 H41 3.4985 no 4_465
H77 H68 3.3590 no 3_666
H78 C48 3.2024 no 2_545
H78 H9 3.3841 no .
H78 H33 2.5202 no 2_545
H78 H65 3.3201 no 3_666
H79 C32 2.9777 no 3_676
H79 C33 3.1554 no 3_676
H79 H21 2.8272 no 3_676
H79 H22 3.1290 no 3_676
H80 S5 2.6204 no .
H81 C22 3.4726 no 3_676
H81 C23 2.8822 no 3_676
H81 C24 3.0511 no 3_676
H81 C31 3.3024 no 3_676
H81 C32 3.2863 no 3_676
H81 C68 3.4516 no 4_465
H81 H16 2.9257 no 3_676
H81 H21 3.0607 no 3_676
H81 H47 2.9626 no 4_465
H82 C67 3.4961 no 4_465
H82 C68 3.1419 no 4_465
H82 H47 2.9077 no 4_465
H83 C8 3.4806 no .
H83 C9 3.1133 no .
H83 C10 2.8634 no .
H83 C11 2.9967 no .
H83 C12 3.3735 no .
H83 H5 3.5483 no .
H83 H6 3.1785 no .
H83 H7 3.3777 no .
H84 C32 3.2138 no 3_676
H84 H21 2.4121 no 3_676
H85 C10 3.4432 no .
H85 C11 3.2611 no .
H85 H6 3.2813 no .
H85 H7 2.9450 no .
H85 H62A 3.2969 no 4_465
H86 C10 3.2155 no .
H86 H6 2.7919 no .
H86 H64A 3.2481 no 2_555
H86 H65A 3.5448 no 2_555
H87 C19 3.1145 no 3_676
H87 C20 2.9490 no 3_676
H87 C21 3.0294 no 3_676
H87 C22 3.3414 no 3_676
H87 C23 3.4829 no 3_676
H87 C24 3.3572 no 3_676
H87 C26 3.4633 no 3_676
H87 H14 3.4232 no 3_676
H87 H62A 3.4867 no 4_465

loop_
_geom_torsion_atom_site_label_1
_geom_torsion_atom_site_label_2
_geom_torsion_atom_site_label_3
_geom_torsion_atom_site_label_4
_geom_torsion
_geom_torsion_publ_flag
Fe2 Fe1 Fe3 Fe2 0.0 no
Fe2 Fe1 Fe3 Fe4 69.8 no
Fe2 Fe1 Fe3 S1 -64.3 no
Fe2 Fe1 Fe3 S3 133.265(12) no
Fe2 Fe1 Fe3 S4 36.3 no
Fe2 Fe1 Fe3 S7 -143.23(2) no
Fe3 Fe1 Fe2 Fe3 0.0 no
Fe3 Fe1 Fe2 Fe4 -74.2 no
Fe3 Fe1 Fe2 S1 62.8 no
Fe3 Fe1 Fe2 S2 -136.740(12) no
Fe3 Fe1 Fe2 S4 -37.2 no
Fe3 Fe1 Fe2 S6 146.40(2) no
Fe2 Fe1 Fe4 Fe2 0.0 no
Fe2 Fe1 Fe4 Fe3 -69.6 no
Fe2 Fe1 Fe4 S2 64.6 no
Fe2 Fe1 Fe4 S3 -133.439(11) no
Fe2 Fe1 Fe4 S4 -36.1 no
Fe2 Fe1 Fe4 S8 141.07(2) no
Fe4 Fe1 Fe2 Fe3 74.2 no
Fe4 Fe1 Fe2 Fe4 0.0 no
Fe4 Fe1 Fe2 S1 137.037(11) no
Fe4 Fe1 Fe2 S2 -62.5 no
Fe4 Fe1 Fe2 S4 37.0 no
Fe4 Fe1 Fe2 S6 -139.40(2) no
Fe2 Fe1 S1 Fe2 -0.0 no
Fe2 Fe1 S1 Fe3 78.754(13) no
S1 Fe1 Fe2 Fe3 -62.834(15) no
S1 Fe1 Fe2 Fe4 -137.037(17) no
S1 Fe1 Fe2 S1 0.000(14) no
S1 Fe1 Fe2 S2 160.426(18) no
S1 Fe1 Fe2 S4 -100.067(17) no
S1 Fe1 Fe2 S6 83.56(2) no
Fe2 Fe1 S2 Fe2 0.0 no
Fe2 Fe1 S2 Fe4 -78.823(15) no
S2 Fe1 Fe2 Fe3 136.740(17) no
S2 Fe1 Fe2 Fe4 62.537(15) no
S2 Fe1 Fe2 S1 -160.426(18) no
S2 Fe1 Fe2 S2 0.000(14) no
S2 Fe1 Fe2 S4 99.507(17) no
S2 Fe1 Fe2 S6 -76.86(2) no
Fe2 Fe1 S3 Fe3 -40.367(12) no
Fe2 Fe1 S3 Fe4 40.295(15) no
S3 Fe1 Fe2 Fe3 37.236(15) no
S3 Fe1 Fe2 Fe4 -36.967(15) no
S3 Fe1 Fe2 S1 100.070(16) no
S3 Fe1 Fe2 S2 -99.504(16) no
S3 Fe1 Fe2 S4 0.003(18) no
S3 Fe1 Fe2 S6 -176.37(2) no
Fe2 Fe1 S5 C1 -179.248(17) no
S5 Fe1 Fe2 Fe3 -134.52(3) no
S5 Fe1 Fe2 Fe4 151.27(3) no
S5 Fe1 Fe2 S1 -71.69(3) no
S5 Fe1 Fe2 S2 88.74(3) no
S5 Fe1 Fe2 S4 -171.76(2) no
S5 Fe1 Fe2 S6 11.87(4) no
Fe3 Fe1 Fe4 Fe2 69.6 no
Fe3 Fe1 Fe4 Fe3 0.0 no
Fe3 Fe1 Fe4 S2 134.170(11) no
Fe3 Fe1 Fe4 S3 -63.9 no
Fe3 Fe1 Fe4 S4 33.5 no
Fe3 Fe1 Fe4 S8 -149.36(2) no
Fe4 Fe1 Fe3 Fe2 -69.8 no
Fe4 Fe1 Fe3 Fe4 0.0 no
Fe4 Fe1 Fe3 S1 -134.043(11) no
Fe4 Fe1 Fe3 S3 63.5 no
Fe4 Fe1 Fe3 S4 -33.5 no
Fe4 Fe1 Fe3 S7 146.98(2) no
Fe3 Fe1 S1 Fe2 -78.754(13) no
Fe3 Fe1 S1 Fe3 -0.0 no
S1 Fe1 Fe3 Fe2 64.260(14) no
S1 Fe1 Fe3 Fe4 134.043(16) no
S1 Fe1 Fe3 S1 -0.000(13) no
S1 Fe1 Fe3 S3 -162.475(17) no
S1 Fe1 Fe3 S4 100.570(16) no
S1 Fe1 Fe3 S7 -78.97(2) no
Fe3 Fe1 S2 Fe2 37.717(13) no
Fe3 Fe1 S2 Fe4 -41.106(15) no
S2 Fe1 Fe3 Fe2 -34.339(14) no
S2 Fe1 Fe3 Fe4 35.445(14) no
S2 Fe1 Fe3 S1 -98.598(16) no
S2 Fe1 Fe3 S3 98.926(16) no
S2 Fe1 Fe3 S4 1.972(18) no
S2 Fe1 Fe3 S7 -177.57(2) no
Fe3 Fe1 S3 Fe3 -0.0 no
Fe3 Fe1 S3 Fe4 80.663(14) no
S3 Fe1 Fe3 Fe2 -133.265(16) no
S3 Fe1 Fe3 Fe4 -63.481(14) no
S3 Fe1 Fe3 S1 162.475(17) no
S3 Fe1 Fe3 S3 0.000(13) no
S3 Fe1 Fe3 S4 -96.955(17) no
S3 Fe1 Fe3 S7 83.50(2) no
Fe3 Fe1 S5 C1 78.05(3) no
S5 Fe1 Fe3 Fe2 132.82(3) no
S5 Fe1 Fe3 Fe4 -157.40(3) no
S5 Fe1 Fe3 S1 68.56(3) no
S5 Fe1 Fe3 S3 -93.92(3) no
S5 Fe1 Fe3 S4 169.13(2) no
S5 Fe1 Fe3 S7 -10.42(4) no
Fe4 Fe1 S1 Fe2 -37.536(13) no
Fe4 Fe1 S1 Fe3 41.218(12) no
S1 Fe1 Fe4 Fe2 33.972(13) no
S1 Fe1 Fe4 Fe3 -35.599(13) no
S1 Fe1 Fe4 S2 98.572(15) no
S1 Fe1 Fe4 S3 -99.467(15) no
S1 Fe1 Fe4 S4 -2.106(16) no
S1 Fe1 Fe4 S8 175.044(19) no
Fe4 Fe1 S2 Fe2 78.823(15) no
Fe4 Fe1 S2 Fe4 -0.0 no
S2 Fe1 Fe4 Fe2 -64.600(18) no
S2 Fe1 Fe4 Fe3 -134.17(2) no
S2 Fe1 Fe4 S2 -0.000(17) no
S2 Fe1 Fe4 S3 161.96(2) no
S2 Fe1 Fe4 S4 -100.68(2) no
S2 Fe1 Fe4 S8 76.47(3) no
Fe4 Fe1 S3 Fe3 -80.663(14) no
Fe4 Fe1 S3 Fe4 0.0 no
S3 Fe1 Fe4 Fe2 133.44(2) no
S3 Fe1 Fe4 Fe3 63.869(18) no
S3 Fe1 Fe4 S2 -161.96(2) no
S3 Fe1 Fe4 S3 -0.000(17) no
S3 Fe1 Fe4 S4 97.36(2) no
S3 Fe1 Fe4 S8 -85.49(3) no
Fe4 Fe1 S5 C1 -57.65(4) no
S5 Fe1 Fe4 Fe2 -140.24(3) no
S5 Fe1 Fe4 Fe3 150.19(3) no
S5 Fe1 Fe4 S2 -75.64(3) no
S5 Fe1 Fe4 S3 86.32(3) no
S5 Fe1 Fe4 S4 -176.32(3) no
S5 Fe1 Fe4 S8 0.83(4) no
S1 Fe1 S2 Fe2 -16.068(17) no
S1 Fe1 S2 Fe4 -94.891(18) no
S2 Fe1 S1 Fe2 16.134(18) no
S2 Fe1 S1 Fe3 94.888(17) no
S1 Fe1 S3 Fe3 14.259(16) no
S1 Fe1 S3 Fe4 94.921(17) no
S3 Fe1 S1 Fe2 -93.449(17) no
S3 Fe1 S1 Fe3 -14.695(17) no
S1 Fe1 S5 C1 128.25(2) no
S5 Fe1 S1 Fe2 139.490(16) no
S5 Fe1 S1 Fe3 -141.756(16) no
S2 Fe1 S3 Fe3 -95.280(19) no
S2 Fe1 S3 Fe4 -14.62(2) no
S3 Fe1 S2 Fe2 93.859(19) no
S3 Fe1 S2 Fe4 15.04(2) no
S2 Fe1 S5 C1 -115.92(2) no
S5 Fe1 S2 Fe2 -133.22(2) no
S5 Fe1 S2 Fe4 147.95(2) no
S3 Fe1 S5 C1 9.98(3) no
S5 Fe1 S3 Fe3 133.47(2) no
S5 Fe1 S3 Fe4 -145.86(2) no
Fe1 Fe2 Fe3 Fe1 0.0 no
Fe1 Fe2 Fe3 Fe4 -68.9 no
Fe1 Fe2 Fe3 S1 65.5 no
Fe1 Fe2 Fe3 S3 -35.9 no
Fe1 Fe2 Fe3 S4 -132.357(12) no
Fe1 Fe2 Fe3 S7 134.23(3) no
Fe1 Fe2 Fe4 Fe1 -0.0 no
Fe1 Fe2 Fe4 Fe3 68.6 no
Fe1 Fe2 Fe4 S2 -65.2 no
Fe1 Fe2 Fe4 S3 35.6 no
Fe1 Fe2 Fe4 S4 132.492(11) no
Fe1 Fe2 Fe4 S8 -136.82(2) no
Fe1 Fe2 S1 Fe1 -0.0 no
Fe1 Fe2 S1 Fe3 -76.796(12) no
Fe1 Fe2 S2 Fe1 0.0 no
Fe1 Fe2 S2 Fe4 77.279(12) no
Fe1 Fe2 S4 Fe3 39.893(14) no
Fe1 Fe2 S4 Fe4 -39.893(12) no
Fe1 Fe2 S6 C19 -174.740(18) no
Fe3 Fe2 Fe4 Fe1 -68.6 no
Fe3 Fe2 Fe4 Fe3 0.0 no
Fe3 Fe2 Fe4 S2 -133.798(12) no
Fe3 Fe2 Fe4 S3 -33.0 no
Fe3 Fe2 Fe4 S4 63.9 no
Fe3 Fe2 Fe4 S8 154.61(2) no
Fe4 Fe2 Fe3 Fe1 68.9 no
Fe4 Fe2 Fe3 Fe4 -0.0 no
Fe4 Fe2 Fe3 S1 134.371(12) no
Fe4 Fe2 Fe3 S3 33.0 no
Fe4 Fe2 Fe3 S4 -63.5 no
Fe4 Fe2 Fe3 S7 -156.88(3) no
Fe3 Fe2 S1 Fe1 76.796(12) no
Fe3 Fe2 S1 Fe3 0.0 no
S1 Fe2 Fe3 Fe1 -65.482(13) no
S1 Fe2 Fe3 Fe4 -134.371(15) no
S1 Fe2 Fe3 S1 0.000(12) no
S1 Fe2 Fe3 S3 -101.390(16) no
S1 Fe2 Fe3 S4 162.160(16) no
S1 Fe2 Fe3 S7 68.75(3) no
Fe3 Fe2 S2 Fe1 -36.695(13) no
Fe3 Fe2 S2 Fe4 40.584(13) no
S2 Fe2 Fe3 Fe1 33.878(14) no
S2 Fe2 Fe3 Fe4 -35.010(13) no
S2 Fe2 Fe3 S1 99.360(15) no
S2 Fe2 Fe3 S3 -2.030(17) no
S2 Fe2 Fe3 S4 -98.479(16) no
S2 Fe2 Fe3 S7 168.11(2) no
Fe3 Fe2 S4 Fe3 -0.0 no
Fe3 Fe2 S4 Fe4 -79.785(13) no
S4 Fe2 Fe3 Fe1 132.36(2) no
S4 Fe2 Fe3 Fe4 63.469(18) no
S4 Fe2 Fe3 S1 -162.16(2) no
S4 Fe2 Fe3 S3 96.45(2) no
S4 Fe2 Fe3 S4 -0.000(17) no
S4 Fe2 Fe3 S7 -93.41(3) no
Fe3 Fe2 S6 C19 -61.44(4) no
S6 Fe2 Fe3 Fe1 -135.63(3) no
S6 Fe2 Fe3 Fe4 155.48(4) no
S6 Fe2 Fe3 S1 -70.15(3) no
S6 Fe2 Fe3 S3 -171.54(3) no
S6 Fe2 Fe3 S4 92.01(3) no
S6 Fe2 Fe3 S7 -1.40(5) no
Fe4 Fe2 S1 Fe1 36.613(13) no
Fe4 Fe2 S1 Fe3 -40.183(12) no
S1 Fe2 Fe4 Fe1 -33.791(13) no
S1 Fe2 Fe4 Fe3 34.780(12) no
S1 Fe2 Fe4 S2 -99.018(15) no
S1 Fe2 Fe4 S3 1.828(16) no
S1 Fe2 Fe4 S4 98.701(14) no
S1 Fe2 Fe4 S8 -170.61(2) no
Fe4 Fe2 S2 Fe1 -77.279(12) no
Fe4 Fe2 S2 Fe4 0.0 no
S2 Fe2 Fe4 Fe1 65.227(15) no
S2 Fe2 Fe4 Fe3 133.798(16) no
S2 Fe2 Fe4 S2 -0.000(13) no
S2 Fe2 Fe4 S3 100.847(17) no
S2 Fe2 Fe4 S4 -162.281(18) no
S2 Fe2 Fe4 S8 -71.59(2) no
Fe4 Fe2 S4 Fe3 79.785(13) no
Fe4 Fe2 S4 Fe4 -0.0 no
S4 Fe2 Fe4 Fe1 -132.492(16) no
S4 Fe2 Fe4 Fe3 -63.921(14) no
S4 Fe2 Fe4 S2 162.281(17) no
S4 Fe2 Fe4 S3 -96.873(16) no
S4 Fe2 Fe4 S4 -0.000(13) no
S4 Fe2 Fe4 S8 90.69(3) no
Fe4 Fe2 S6 C19 79.33(4) no
S6 Fe2 Fe4 Fe1 133.07(3) no
S6 Fe2 Fe4 Fe3 -158.36(3) no
S6 Fe2 Fe4 S2 67.84(3) no
S6 Fe2 Fe4 S3 168.69(3) no
S6 Fe2 Fe4 S4 -94.44(3) no
S6 Fe2 Fe4 S8 -3.75(4) no
S1 Fe2 S2 Fe1 16.043(17) no
S1 Fe2 S2 Fe4 93.322(17) no
S2 Fe2 S1 Fe1 -16.013(17) no
S2 Fe2 S1 Fe3 -92.809(16) no
S1 Fe2 S4 Fe3 -14.282(18) no
S1 Fe2 S4 Fe4 -94.067(15) no
S4 Fe2 S1 Fe1 91.550(19) no
S4 Fe2 S1 Fe3 14.754(18) no
S1 Fe2 S6 C19 -114.73(2) no
S6 Fe2 S1 Fe1 -135.12(2) no
S6 Fe2 S1 Fe3 148.086(19) no
S2 Fe2 S4 Fe3 93.910(17) no
S2 Fe2 S4 Fe4 14.125(16) no
S4 Fe2 S2 Fe1 -91.849(16) no
S4 Fe2 S2 Fe4 -14.570(16) no
S2 Fe2 S6 C19 129.52(2) no
S6 Fe2 S2 Fe1 137.576(18) no
S6 Fe2 S2 Fe4 -145.145(18) no
S4 Fe2 S6 C19 9.45(3) no
S6 Fe2 S4 Fe3 -142.88(2) no
S6 Fe2 S4 Fe4 137.34(2) no
Fe1 Fe3 Fe4 Fe1 -0.0 no
Fe1 Fe3 Fe4 Fe2 -72.1 no
Fe1 Fe3 Fe4 S2 -36.0 no
Fe1 Fe3 Fe4 S3 64.8 no
Fe1 Fe3 Fe4 S4 -136.214(12) no
Fe1 Fe3 Fe4 S8 138.60(3) no
Fe1 Fe3 S1 Fe1 0.0 no
Fe1 Fe3 S1 Fe2 77.074(12) no
Fe1 Fe3 S3 Fe1 0.0 no
Fe1 Fe3 S3 Fe4 -76.566(13) no
Fe1 Fe3 S4 Fe2 -40.660(14) no
Fe1 Fe3 S4 Fe4 36.731(13) no
Fe1 Fe3 S7 C37 -112.49(2) no
Fe2 Fe3 Fe4 Fe1 72.1 no
Fe2 Fe3 Fe4 Fe2 -0.0 no
Fe2 Fe3 Fe4 S2 36.1 no
Fe2 Fe3 Fe4 S3 136.897(12) no
Fe2 Fe3 Fe4 S4 -64.1 no
Fe2 Fe3 Fe4 S8 -149.28(3) no
Fe2 Fe3 S1 Fe1 -77.074(11) no
Fe2 Fe3 S1 Fe2 0.0 no
Fe2 Fe3 S3 Fe1 40.039(13) no
Fe2 Fe3 S3 Fe4 -36.528(14) no
Fe2 Fe3 S4 Fe2 -0.0 no
Fe2 Fe3 S4 Fe4 77.392(14) no
Fe2 Fe3 S7 C37 137.17(3) no
Fe4 Fe3 S1 Fe1 -38.529(12) no
Fe4 Fe3 S1 Fe2 38.544(11) no
S1 Fe3 Fe4 Fe1 36.386(12) no
S1 Fe3 Fe4 Fe2 -35.737(12) no
S1 Fe3 Fe4 S2 0.349(16) no
S1 Fe3 Fe4 S3 101.160(15) no
S1 Fe3 Fe4 S4 -99.828(14) no
S1 Fe3 Fe4 S8 174.99(2) no
Fe4 Fe3 S3 Fe1 76.566(13) no
Fe4 Fe3 S3 Fe4 -0.0 no
S3 Fe3 Fe4 Fe1 -64.774(16) no
S3 Fe3 Fe4 Fe2 -136.897(18) no
S3 Fe3 Fe4 S2 -100.811(18) no
S3 Fe3 Fe4 S3 -0.000(15) no
S3 Fe3 Fe4 S4 159.012(19) no
S3 Fe3 Fe4 S8 73.83(3) no
Fe4 Fe3 S4 Fe2 -77.392(14) no
Fe4 Fe3 S4 Fe4 -0.0 no
S4 Fe3 Fe4 Fe1 136.214(17) no
S4 Fe3 Fe4 Fe2 64.091(15) no
S4 Fe3 Fe4 S2 100.176(17) no
S4 Fe3 Fe4 S3 -159.012(18) no
S4 Fe3 Fe4 S4 -0.000(14) no
S4 Fe3 Fe4 S8 -85.19(3) no
Fe4 Fe3 S7 C37 -0.57(5) no
S7 Fe3 Fe4 Fe1 -133.69(4) no
S7 Fe3 Fe4 Fe2 154.19(4) no
S7 Fe3 Fe4 S2 -169.72(3) no
S7 Fe3 Fe4 S3 -68.91(3) no
S7 Fe3 Fe4 S4 90.10(4) no
S7 Fe3 Fe4 S8 4.91(5) no
S1 Fe3 S3 Fe1 -14.669(17) no
S1 Fe3 S3 Fe4 -91.235(17) no
S3 Fe3 S1 Fe1 14.319(16) no
S3 Fe3 S1 Fe2 91.392(16) no
S1 Fe3 S4 Fe2 14.706(18) no
S1 Fe3 S4 Fe4 92.098(16) no
S4 Fe3 S1 Fe1 -91.530(18) no
S4 Fe3 S1 Fe2 -14.456(18) no
S1 Fe3 S7 C37 -170.201(19) no
S7 Fe3 S1 Fe1 136.217(18) no
S7 Fe3 S1 Fe2 -146.710(18) no
S3 Fe3 S4 Fe2 -94.036(18) no
S3 Fe3 S4 Fe4 -16.644(17) no
S4 Fe3 S3 Fe1 93.253(16) no
S4 Fe3 S3 Fe4 16.687(17) no
S3 Fe3 S7 C37 -53.40(3) no
S7 Fe3 S3 Fe1 -134.019(19) no
S7 Fe3 S3 Fe4 149.414(18) no
S4 Fe3 S7 C37 68.04(3) no
S7 Fe3 S4 Fe2 138.98(2) no
S7 Fe3 S4 Fe4 -143.63(2) no
Fe1 Fe4 S2 Fe1 0.0 no
Fe1 Fe4 S2 Fe2 -76.772(13) no
Fe1 Fe4 S3 Fe1 -0.0 no
Fe1 Fe4 S3 Fe3 75.962(14) no
Fe1 Fe4 S4 Fe2 40.339(12) no
Fe1 Fe4 S4 Fe3 -36.451(13) no
Fe1 Fe4 S8 C55 134.15(2) no
Fe2 Fe4 S2 Fe1 76.772(13) no
Fe2 Fe4 S2 Fe2 -0.0 no
Fe2 Fe4 S3 Fe1 -39.684(15) no
Fe2 Fe4 S3 Fe3 36.277(13) no
Fe2 Fe4 S4 Fe2 -0.0 no
Fe2 Fe4 S4 Fe3 -76.790(13) no
Fe2 Fe4 S8 C55 -115.17(3) no
Fe3 Fe4 S2 Fe1 38.093(14) no
Fe3 Fe4 S2 Fe2 -38.680(12) no
Fe3 Fe4 S3 Fe1 -75.962(14) no
Fe3 Fe4 S3 Fe3 -0.0 no
Fe3 Fe4 S4 Fe2 76.790(13) no
Fe3 Fe4 S4 Fe3 0.0 no
Fe3 Fe4 S8 C55 16.32(5) no
S2 Fe4 S3 Fe1 14.98(2) no
S2 Fe4 S3 Fe3 90.95(2) no
S3 Fe4 S2 Fe1 -14.64(2) no
S3 Fe4 S2 Fe2 -91.417(19) no
S2 Fe4 S4 Fe2 -14.611(17) no
S2 Fe4 S4 Fe3 -91.401(17) no
S4 Fe4 S2 Fe1 91.091(17) no
S4 Fe4 S2 Fe2 14.318(16) no
S2 Fe4 S8 C55 -169.29(2) no
S8 Fe4 S2 Fe1 -139.13(2) no
S8 Fe4 S2 Fe2 144.10(2) no
S3 Fe4 S4 Fe2 93.448(17) no
S3 Fe4 S4 Fe3 16.657(17) no
S4 Fe4 S3 Fe1 -92.681(18) no
S4 Fe4 S3 Fe3 -16.719(17) no
S3 Fe4 S8 C55 73.10(3) no
S8 Fe4 S3 Fe1 135.44(2) no
S8 Fe4 S3 Fe3 -148.60(2) no
S4 Fe4 S8 C55 -49.11(3) no
S8 Fe4 S4 Fe2 -137.57(2) no
S8 Fe4 S4 Fe3 145.64(2) no
Fe1 S5 C1 C2 -105.37(12) no
Fe1 S5 C1 C6 76.01(13) no
Fe2 S6 C19 C20 -107.27(11) no
Fe2 S6 C19 C24 73.28(12) no
Fe3 S7 C37 C38 92.87(13) no
Fe3 S7 C37 C42 -84.91(13) no
Fe4 S8 C55 C56 -94.89(15) no
Fe4 S8 C55 C60 82.96(15) no
C73 N1 C77 C78 -56.2(2) no
C77 N1 C73 C74 -54.9(2) no
C73 N1 C81 C82 173.21(14) no
C81 N1 C73 C74 64.2(2) no
C73 N1 C85 C86 -64.48(19) no
C85 N1 C73 C74 -175.02(15) no
C77 N1 C81 C82 -66.16(18) no
C81 N1 C77 C78 -175.14(13) no
C77 N1 C85 C86 174.30(14) no
C85 N1 C77 C78 63.60(19) no
C81 N1 C85 C86 54.61(19) no
C85 N1 C81 C82 53.9(2) no
S5 C1 C2 C3 -175.39(12) no
S5 C1 C2 C7 9.7(2) no
S5 C1 C6 C5 178.27(12) no
S5 C1 C6 C13 -3.5(2) no
C2 C1 C6 C5 -0.3(3) no
C2 C1 C6 C13 177.96(16) no
C6 C1 C2 C3 3.2(3) no
C6 C1 C2 C7 -171.72(16) no
C1 C2 C3 C4 -3.4(3) no
C1 C2 C7 C8 69.7(2) no
C1 C2 C7 C12 -114.4(2) no
C3 C2 C7 C8 -105.2(2) no
C3 C2 C7 C12 70.6(3) no
C7 C2 C3 C4 171.76(18) no
C2 C3 C4 C5 0.5(4) no
C3 C4 C5 C6 2.5(4) no
C4 C5 C6 C1 -2.6(3) no
C4 C5 C6 C13 179.1(2) no
C1 C6 C13 C14 61.0(2) no
C1 C6 C13 C18 -116.0(2) no
C5 C6 C13 C14 -120.7(2) no
C5 C6 C13 C18 62.2(3) no
C2 C7 C8 C9 176.25(16) no
C2 C7 C12 C11 -175.75(16) no
C8 C7 C12 C11 0.2(3) no
C12 C7 C8 C9 0.2(3) no
C7 C8 C9 C10 -0.5(3) no
C8 C9 C10 C11 0.5(4) no
C9 C10 C11 C12 -0.2(4) no
C10 C11 C12 C7 -0.2(4) no
C6 C13 C14 C15 -175.26(16) no
C6 C13 C18 C17 176.13(16) no
C14 C13 C18 C17 -1.0(3) no
C18 C13 C14 C15 1.8(3) no
C13 C14 C15 C16 -1.3(3) no
C14 C15 C16 C17 -0.0(3) no
C15 C16 C17 C18 0.8(3) no
C16 C17 C18 C13 -0.3(3) no
S6 C19 C20 C21 -179.07(12) no
S6 C19 C20 C25 -1.0(3) no
S6 C19 C20 C100 7.6(2) no
S6 C19 C24 C23 -177.38(11) no
S6 C19 C24 C31 3.5(2) no
C20 C19 C24 C23 3.2(3) no
C20 C19 C24 C31 -175.94(15) no
C24 C19 C20 C21 0.4(3) no
C24 C19 C20 C25 178.46(15) no
C24 C19 C20 C100 -172.95(14) no
C19 C20 C21 C22 -3.7(3) no
C19 C20 C25 C26 -121.9(9) no
C19 C20 C25 C30 62.7(14) no
C19 C20 C25 C101 -107.3(16) no
C19 C20 C25 C105 63.6(11) no
C19 C20 C100 C26 -128.7(7) no
C19 C20 C100 C30 65(2) no
C19 C20 C100 C101 -119.6(12) no
C19 C20 C100 C105 63.9(16) no
C21 C20 C25 C26 56.3(13) no
C21 C20 C25 C30 -119.2(10) no
C21 C20 C25 C101 70.8(18) no
C21 C20 C25 C105 -118.3(7) no
C25 C20 C21 C22 178.0(7) no
C21 C20 C100 C26 58.3(12) no
C21 C20 C100 C30 -108(2) no
C21 C20 C100 C101 67.3(16) no
C21 C20 C100 C105 -109.1(13) no
C100 C20 C21 C22 169.3(9) no
C20 C21 C22 C23 3.3(3) no
C21 C22 C23 C24 0.5(3) no
C22 C23 C24 C19 -3.7(3) no
C22 C23 C24 C31 175.49(18) no
C19 C24 C31 C32 57.0(2) no
C19 C24 C31 C36 -125.39(18) no
C23 C24 C31 C32 -122.13(18) no
C23 C24 C31 C36 55.5(2) no
C20 C25 C26 C27 -176.4(10) no
C20 C25 C26 C101 149(2) no
C20 C25 C26 C102 173.5(10) no
C20 C25 C30 C29 176.2(9) no
C20 C25 C30 C104 178.1(13) no
C20 C25 C101 C26 -40(3) no
C20 C25 C101 C27 -150(2) no
C20 C25 C101 C102 177.1(13) no
C20 C25 C105 C29 177.5(11) no
C20 C25 C105 C104 180.0(14) no
C26 C25 C30 C29 1(2) no
C26 C25 C30 C104 3(3) no
C30 C25 C26 C27 -1(2) no
C30 C25 C26 C101 -36(2) no
C30 C25 C26 C102 -11.2(17) no
C26 C25 C105 C29 4(2) no
C26 C25 C105 C104 6(3) no
C105 C25 C26 C27 -3(2) no
C105 C25 C26 C101 -38(2) no
C105 C25 C26 C102 -13.2(19) no
C30 C25 C101 C26 149(2) no
C30 C25 C101 C27 40(3) no
C30 C25 C101 C102 6(2) no
C101 C25 C30 C29 -11.2(18) no
C101 C25 C30 C104 -9(3) no
C101 C25 C105 C29 -9.6(19) no
C101 C25 C105 C104 -7(2) no
C105 C25 C101 C26 149(2) no
C105 C25 C101 C27 40(4) no
C105 C25 C101 C102 6(2) no
C25 C26 C27 C28 1.7(18) no
C25 C26 C27 C101 -30.6(12) no
C25 C26 C27 C102 -24.8(17) no
C25 C26 C101 C25 0.0(8) no
C25 C26 C101 C27 147(2) no
C25 C26 C101 C100 2.7(9) no
C25 C26 C101 C102 143(4) no
C25 C26 C102 C27 158.0(15) no
C25 C26 C102 C28 60(2) no
C25 C26 C102 C29 15.2(12) no
C25 C26 C102 C103 17.3(17) no
C27 C26 C100 C20 -174.9(11) no
C27 C26 C100 C30 -8(3) no
C27 C26 C100 C105 -10(3) no
C100 C26 C27 C28 4.0(16) no
C100 C26 C27 C101 -28.3(12) no
C100 C26 C27 C102 -22.5(16) no
C27 C26 C101 C25 -147(2) no
C27 C26 C101 C27 -0.0(4) no
C27 C26 C101 C100 -144(3) no
C27 C26 C101 C102 -3.4(17) no
C101 C26 C27 C28 32(3) no
C101 C26 C27 C101 0(2) no
C101 C26 C27 C102 6(3) no
C27 C26 C102 C27 -0.0(10) no
C27 C26 C102 C28 -98(3) no
C27 C26 C102 C29 -142.8(17) no
C27 C26 C102 C103 -141(2) no
C102 C26 C27 C28 26.5(11) no
C102 C26 C27 C101 -6(2) no
C102 C26 C27 C102 0.0(10) no
C100 C26 C101 C25 -2.7(11) no
C100 C26 C101 C27 144(3) no
C100 C26 C101 C100 0.0(10) no
C100 C26 C101 C102 141(4) no
C101 C26 C100 C20 149(4) no
C101 C26 C100 C30 -44(4) no
C101 C26 C100 C105 -46(4) no
C100 C26 C102 C27 159.0(15) no
C100 C26 C102 C28 61(2) no
C100 C26 C102 C29 16.1(11) no
C100 C26 C102 C103 18.3(16) no
C102 C26 C100 C20 175.9(11) no
C102 C26 C100 C30 -17(2) no
C102 C26 C100 C105 -20(2) no
C101 C26 C102 C27 -172(4) no
C101 C26 C102 C28 90(4) no
C101 C26 C102 C29 45(3) no
C101 C26 C102 C103 47(4) no
C102 C26 C101 C25 -143(3) no
C102 C26 C101 C27 3.4(17) no
C102 C26 C101 C100 -141(4) no
C102 C26 C101 C102 -0.0(6) no
C26 C27 C28 C29 -2.2(16) no
C26 C27 C28 C102 -66.3(14) no
C26 C27 C28 C103 -30(3) no
C26 C27 C101 C25 114(4) no
C26 C27 C101 C26 0.0(17) no
C26 C27 C101 C100 127(4) no
C26 C27 C101 C102 174(3) no
C26 C27 C102 C26 0.0(7) no
C26 C27 C102 C28 125(2) no
C26 C27 C102 C29 60(3) no
C26 C27 C102 C101 -2.1(8) no
C26 C27 C102 C103 101(4) no
C28 C27 C101 C25 -38(3) no
C28 C27 C101 C26 -152.1(19) no
C28 C27 C101 C100 -25(2) no
C28 C27 C101 C102 22.3(6) no
C101 C27 C28 C29 9.2(14) no
C101 C27 C28 C102 -54.8(13) no
C101 C27 C28 C103 -19(2) no
C28 C27 C102 C26 -125(2) no
C28 C27 C102 C28 -0.0(9) no
C28 C27 C102 C29 -65(2) no
C28 C27 C102 C101 -127(2) no
C28 C27 C102 C103 -24(2) no
C102 C27 C28 C29 64(3) no
C102 C27 C28 C102 0(2) no
C102 C27 C28 C103 36(3) no
C101 C27 C102 C26 2.1(9) no
C101 C27 C102 C28 127(2) no
C101 C27 C102 C29 62(2) no
C101 C27 C102 C101 -0.0(8) no
C101 C27 C102 C103 103(4) no
C102 C27 C101 C25 -61(3) no
C102 C27 C101 C26 -174(2) no
C102 C27 C101 C100 -47(2) no
C102 C27 C101 C102 0.0(9) no
C27 C28 C29 C30 2.1(15) no
C27 C28 C29 C102 -26.3(7) no
C27 C28 C29 C103 -150.3(16) no
C27 C28 C29 C104 -175(3) no
C27 C28 C29 C105 5.0(18) no
C27 C28 C102 C26 62(3) no
C27 C28 C102 C27 0.0(8) no
C27 C28 C102 C29 126(2) no
C27 C28 C102 C101 82(3) no
C27 C28 C102 C103 157.2(18) no
C27 C28 C103 C29 49(4) no
C27 C28 C103 C102 -19.0(14) no
C27 C28 C103 C104 56(4) no
C29 C28 C102 C26 -64(2) no
C29 C28 C102 C27 -126.2(19) no
C29 C28 C102 C29 0.0(4) no
C29 C28 C102 C101 -44(3) no
C29 C28 C102 C103 30.9(10) no
C102 C28 C29 C30 28.4(19) no
C102 C28 C29 C102 0.0(13) no
C102 C28 C29 C103 -124(2) no
C102 C28 C29 C104 -149(3) no
C102 C28 C29 C105 31(2) no
C29 C28 C103 C29 -0.0(7) no
C29 C28 C103 C102 -68(3) no
C29 C28 C103 C104 6.3(10) no
C103 C28 C29 C30 152(3) no
C103 C28 C29 C102 124(3) no
C103 C28 C29 C103 -0(2) no
C103 C28 C29 C104 -25(4) no
C103 C28 C29 C105 155(3) no
C102 C28 C103 C29 68(3) no
C102 C28 C103 C102 0.0(14) no
C102 C28 C103 C104 75(3) no
C103 C28 C102 C26 -95(3) no
C103 C28 C102 C27 -157(2) no
C103 C28 C102 C29 -30.9(15) no
C103 C28 C102 C101 -75(3) no
C103 C28 C102 C103 -0.0(13) no
C28 C29 C30 C25 -1.5(15) no
C28 C29 C30 C100 -5.5(17) no
C28 C29 C30 C104 -179.1(15) no
C28 C29 C102 C26 140.4(19) no
C28 C29 C102 C27 99(3) no
C28 C29 C102 C28 0.0(11) no
C28 C29 C102 C101 150(2) no
C28 C29 C102 C103 -36.1(15) no
C28 C29 C103 C28 -0.0(8) no
C28 C29 C103 C102 26.7(13) no
C28 C29 C103 C104 -169.6(17) no
C28 C29 C104 C30 178(5) no
C28 C29 C104 C103 17(3) no
C28 C29 C104 C105 -180(4) no
C28 C29 C105 C25 -5(2) no
C28 C29 C105 C100 -8(2) no
C28 C29 C105 C104 179.9(18) no
C30 C29 C102 C26 -15.4(9) no
C30 C29 C102 C27 -57(3) no
C30 C29 C102 C28 -155.9(14) no
C30 C29 C102 C101 -5.6(9) no
C30 C29 C102 C103 168.1(12) no
C102 C29 C30 C25 10.4(12) no
C102 C29 C30 C100 6.3(13) no
C102 C29 C30 C104 -167.2(12) no
C30 C29 C103 C28 -50(4) no
C30 C29 C103 C102 -23(4) no
C30 C29 C103 C104 140(4) no
C103 C29 C30 C25 29(3) no
C103 C29 C30 C100 25(4) no
C103 C29 C30 C104 -149(4) no
C30 C29 C104 C30 -0.0(5) no
C30 C29 C104 C103 -160.5(18) no
C30 C29 C104 C105 2.5(7) no
C104 C29 C30 C25 177.6(15) no
C104 C29 C30 C100 173.5(16) no
C104 C29 C30 C104 0.0(11) no
C102 C29 C103 C28 -26.7(12) no
C102 C29 C103 C102 -0.0(6) no
C102 C29 C103 C104 163.8(15) no
C103 C29 C102 C26 176.5(19) no
C103 C29 C102 C27 135(3) no
C103 C29 C102 C28 36.1(19) no
C103 C29 C102 C101 -173.7(19) no
C103 C29 C102 C103 0.0(15) no
C102 C29 C105 C25 9.3(14) no
C102 C29 C105 C100 6.4(16) no
C102 C29 C105 C104 -165.8(13) no
C105 C29 C102 C26 -17.1(14) no
C105 C29 C102 C27 -58(3) no
C105 C29 C102 C28 -157.5(16) no
C105 C29 C102 C101 -7.3(14) no
C105 C29 C102 C103 166.4(15) no
C103 C29 C104 C30 160(2) no
C103 C29 C104 C103 0.0(15) no
C103 C29 C104 C105 163(2) no
C104 C29 C103 C28 170(2) no
C104 C29 C103 C102 -163.8(19) no
C104 C29 C103 C104 -0.0(13) no
C104 C29 C105 C25 175.1(19) no
C104 C29 C105 C100 172(2) no
C104 C29 C105 C104 -0.0(12) no
C105 C29 C104 C30 -2.5(11) no
C105 C29 C104 C103 -163.0(17) no
C105 C29 C104 C105 0.0(10) no
C25 C30 C104 C29 -4(2) no
C25 C30 C104 C103 6(2) no
C29 C30 C100 C20 171.5(15) no
C29 C30 C100 C26 8(3) no
C29 C30 C100 C101 -4(2) no
C29 C30 C104 C29 -0.0(8) no
C29 C30 C104 C103 9.5(9) no
C100 C30 C104 C29 -10(3) no
C100 C30 C104 C103 -1(3) no
C104 C30 C100 C20 176.9(16) no
C104 C30 C100 C26 14(4) no
C104 C30 C100 C101 2(4) no
C24 C31 C32 C33 176.63(15) no
C24 C31 C36 C35 -177.27(16) no
C32 C31 C36 C35 0.4(3) no
C36 C31 C32 C33 -1.0(3) no
C31 C32 C33 C34 0.8(3) no
C32 C33 C34 C35 0.0(4) no
C33 C34 C35 C36 -0.6(4) no
C34 C35 C36 C31 0.4(4) no
S7 C37 C38 C39 -173.38(12) no
S7 C37 C38 C43 8.4(3) no
S7 C37 C42 C41 173.16(12) no
S7 C37 C42 C49 -8.1(2) no
C38 C37 C42 C41 -4.6(3) no
C38 C37 C42 C49 174.07(16) no
C42 C37 C38 C39 4.4(3) no
C42 C37 C38 C43 -173.86(16) no
C37 C38 C39 C40 -1.5(3) no
C37 C38 C43 C44 -129.78(19) no
C37 C38 C43 C48 56.5(3) no
C39 C38 C43 C44 51.9(3) no
C39 C38 C43 C48 -121.8(2) no
C43 C38 C39 C40 176.89(17) no
C38 C39 C40 C41 -1.2(3) no
C39 C40 C41 C42 1.0(4) no
C40 C41 C42 C37 2.0(3) no
C40 C41 C42 C49 -176.81(19) no
C37 C42 C49 C50 128.1(2) no
C37 C42 C49 C54 -55.9(3) no
C41 C42 C49 C50 -53.2(3) no
C41 C42 C49 C54 122.8(2) no
C38 C43 C44 C45 -173.72(17) no
C38 C43 C48 C47 172.78(16) no
C44 C43 C48 C47 -1.0(3) no
C48 C43 C44 C45 0.1(3) no
C43 C44 C45 C46 0.8(4) no
C44 C45 C46 C47 -0.9(4) no
C45 C46 C47 C48 -0.0(4) no
C46 C47 C48 C43 1.0(3) no
C42 C49 C50 C51 176.60(17) no
C42 C49 C54 C53 -175.31(17) no
C50 C49 C54 C53 0.8(3) no
C54 C49 C50 C51 0.5(3) no
C49 C50 C51 C52 -1.3(3) no
C50 C51 C52 C53 0.8(3) no
C51 C52 C53 C54 0.5(3) no
C52 C53 C54 C49 -1.3(3) no
S8 C55 C56 C57 174.29(15) no
S8 C55 C56 C61 -6.3(3) no
S8 C55 C60 C59 -173.74(14) no
S8 C55 C60 C67 6.4(3) no
C56 C55 C60 C59 4.1(3) no
C56 C55 C60 C67 -175.76(19) no
C60 C55 C56 C57 -3.6(3) no
C60 C55 C56 C61 175.79(19) no
C55 C56 C57 C58 0.7(4) no
C55 C56 C61 C62 -60.8(4) no
C55 C56 C61 C66 117.6(3) no
C57 C56 C61 C62 118.6(3) no
C57 C56 C61 C66 -63.0(4) no
C61 C56 C57 C58 -178.7(2) no
C56 C57 C58 C59 1.6(4) no
C57 C58 C59 C60 -1.0(4) no
C58 C59 C60 C55 -1.8(4) no
C58 C59 C60 C67 178.1(2) no
C55 C60 C67 C68 48.4(3) no
C55 C60 C67 C72 -133.5(2) no
C59 C60 C67 C68 -131.4(2) no
C59 C60 C67 C72 46.6(3) no
C56 C61 C62 C63 -176.2(3) no
C56 C61 C66 C65 176.3(3) no
C62 C61 C66 C65 -5.3(5) no
C66 C61 C62 C63 5.3(5) no
C61 C62 C63 C64 -0.5(5) no
C62 C63 C64 C65 -4.7(5) no
C63 C64 C65 C66 4.9(6) no
C64 C65 C66 C61 0.3(6) no
C60 C67 C68 C69 179.69(18) no
C60 C67 C72 C71 -178.61(18) no
C68 C67 C72 C71 -0.5(3) no
C72 C67 C68 C69 1.6(3) no
C67 C68 C69 C70 -1.5(3) no
C68 C69 C70 C71 0.3(4) no
C69 C70 C71 C72 0.8(4) no
C70 C71 C72 C67 -0.7(4) no
N1 C73 C74 C75 -173.87(15) no
C73 C74 C75 C76 176.17(16) no
N1 C77 C78 C79 175.49(14) no
C77 C78 C79 C80 -179.41(16) no
N1 C81 C82 C83 169.29(15) no
C81 C82 C83 C84 177.40(16) no
N1 C85 C86 C87 -174.74(14) no
C85 C86 C87 C88 -179.36(16) no
C20 C100 C101 C26 -34(3) no
C20 C100 C101 C27 -152.6(18) no
C20 C100 C101 C102 -177.6(11) no
C20 C100 C105 C29 172.6(14) no
C20 C100 C105 C104 176.6(15) no
C26 C100 C105 C29 10(3) no
C26 C100 C105 C104 14(4) no
C30 C100 C101 C26 142(3) no
C30 C100 C101 C27 23(4) no
C30 C100 C101 C102 -2(2) no
C101 C100 C105 C29 -4(2) no
C101 C100 C105 C104 0(3) no
C105 C100 C101 C26 143(3) no
C105 C100 C101 C27 24(4) no
C105 C100 C101 C102 -1(3) no
C25 C101 C102 C27 143(2) no
C25 C101 C102 C28 32(3) no
C25 C101 C102 C29 -0.1(19) no
C25 C101 C102 C103 -3(2) no
C26 C101 C102 C27 6(3) no
C26 C101 C102 C28 -104(4) no
C26 C101 C102 C29 -137(3) no
C26 C101 C102 C103 -140(3) no
C27 C101 C102 C27 0.0(8) no
C27 C101 C102 C28 -111(3) no
C27 C101 C102 C29 -143.2(15) no
C27 C101 C102 C103 -146.5(19) no
C100 C101 C102 C27 147.8(18) no
C100 C101 C102 C28 37(3) no
C100 C101 C102 C29 4.6(16) no
C100 C101 C102 C103 1(2) no
C26 C102 C103 C28 115(2) no
C26 C102 C103 C29 -5(2) no
C26 C102 C103 C104 -12(3) no
C27 C102 C103 C28 41(4) no
C27 C102 C103 C29 -78(4) no
C27 C102 C103 C104 -86(4) no
C28 C102 C103 C28 0.0(15) no
C28 C102 C103 C29 -120(3) no
C28 C102 C103 C104 -128(3) no
C29 C102 C103 C28 120(2) no
C29 C102 C103 C29 0.0(7) no
C29 C102 C103 C104 -7.9(7) no
C101 C102 C103 C28 127(2) no
C101 C102 C103 C29 7(2) no
C101 C102 C103 C104 -1(2) no
C28 C103 C104 C29 -14(2) no
C28 C103 C104 C30 -33(3) no
C28 C103 C104 C105 -34(3) no
C29 C103 C104 C29 0.0(16) no
C29 C103 C104 C30 -19(2) no
C29 C103 C104 C105 -20(2) no
C102 C103 C104 C29 19.4(18) no
C102 C103 C104 C30 0.1(19) no
C102 C103 C104 C105 -0(2) no
C29 C104 C105 C25 -6(2) no
C29 C104 C105 C29 0.0(8) no
C29 C104 C105 C100 -9(2) no
C103 C104 C105 C25 4(2) no
C103 C104 C105 C29 9.3(10) no
C103 C104 C105 C100 0(3) no
